data_7134354
loop_
_publ_author_name
'Fang, Renbo'
'Zhang, Di'
'Dong, Jing'
'Feng, Yeqin'
'Liu, Chengpeng'
'Yao, Liaoyuan'
'Chi, Yingnan'
'Hu, Changwen'

_publ_section_title
;
 An open hollow polyoxovanadate cage based on {Nb(V5)} pentagons with
 size-selective encapsulation properties
;
_journal_issue 33
_journal_name_full 'Chemical Communications'
_journal_page_first 6182
_journal_page_last 6185
_journal_paper_doi 10.1039/D5CC01376C
_journal_volume 61
_journal_year 2025
_chemical_formula_moiety 'C12.25 H11.75 Cs1.063 N0.125 Nb0.5 O18.25 P2 S V3.5, 0.125(O), 0.5(C2 H8 N), 0.25(C2 H6 O0.25)'
_chemical_formula_sum 'C72 H135 Cs4 N11 Nb2 O72 P8 S4 V14'
_chemical_formula_weight 4113.52
_space_group_crystal_system orthorhombic
_space_group_IT_number 62
_space_group_name_Hall '-P 2ac 2n'
_space_group_name_H-M_alt 'P n m a'
_atom_sites_solution_hydrogens geom
_atom_sites_solution_primary iterative
_audit_creation_date 2025-03-12
_audit_creation_method
;
Olex2 1.5
(compiled 2024.02.16 svn.r378c4104 for OlexSys, GUI svn.r6928)
;
_audit_update_record
;
2025-03-12 deposited with the CCDC.	2025-03-25 downloaded from the CCDC.
;
_cell_angle_alpha 90
_cell_angle_beta 90
_cell_angle_gamma 90
_cell_formula_units_Z 16
_cell_length_a 26.0643(4)
_cell_length_b 31.9841(7)
_cell_length_c 16.5506(3)
_cell_measurement_reflns_used 27361
_cell_measurement_temperature 150.0
_cell_measurement_theta_max 30.8770
_cell_measurement_theta_min 3.3030
_cell_volume 13797.3(4)
_computing_molecular_graphics 'Olex2 1.5 (Dolomanov et al., 2009)'
_computing_publication_material 'Olex2 1.5 (Dolomanov et al., 2009)'
_computing_structure_refinement 'SHELXL 2016/6 (Sheldrick, 2015)'
_computing_structure_solution 'olex2.solve 1.5 (Bourhis et al., 2015)'
_diffrn_ambient_temperature 150.0
_diffrn_detector_area_resol_mean 10.0000
_diffrn_measured_fraction_theta_full 0.997
_diffrn_measured_fraction_theta_max 0.997
_diffrn_measurement_device_type 'Rigaku (Mo) X-ray Source'
_diffrn_measurement_method '\f and \w scans'
_diffrn_radiation_type MoK\a
_diffrn_radiation_wavelength 0.71073
_diffrn_reflns_av_R_equivalents 0.0435
_diffrn_reflns_av_unetI/netI 0.0297
_diffrn_reflns_Laue_measured_fraction_full 0.997
_diffrn_reflns_Laue_measured_fraction_max 0.997
_diffrn_reflns_limit_h_max 31
_diffrn_reflns_limit_h_min -29
_diffrn_reflns_limit_k_max 32
_diffrn_reflns_limit_k_min -38
_diffrn_reflns_limit_l_max 18
_diffrn_reflns_limit_l_min -19
_diffrn_reflns_number 69343
_diffrn_reflns_point_group_measured_fraction_full 0.997
_diffrn_reflns_point_group_measured_fraction_max 0.997
_diffrn_reflns_theta_full 25.010
_diffrn_reflns_theta_max 25.010
_diffrn_reflns_theta_min 3.191
_diffrn_source 'Rotating-anode X-ray tube'
_diffrn_standards_number 0
_exptl_absorpt_coefficient_mu 9.400
_exptl_absorpt_correction_T_max 1.00000
_exptl_absorpt_correction_T_min 0.31226
_exptl_absorpt_correction_type multi-scan
_exptl_crystal_colour green
_exptl_crystal_colour_primary green
_exptl_crystal_density_diffrn 7.921
_exptl_crystal_description block
_exptl_crystal_F_000 32448
_exptl_crystal_size_max 0.19
_exptl_crystal_size_mid 0.17
_exptl_crystal_size_min 0.15
_refine_diff_density_max 4.168
_refine_diff_density_min -5.516
_refine_diff_density_rms 0.341
_refine_ls_extinction_method none
_refine_ls_goodness_of_fit_ref 0.974
_refine_ls_hydrogen_treatment constr
_refine_ls_matrix_type full
_refine_ls_number_parameters 756
_refine_ls_number_reflns 12365
_refine_ls_number_restraints 2482
_refine_ls_restrained_S_all 0.976
_refine_ls_R_factor_all 0.1327
_refine_ls_R_factor_gt 0.1161
_refine_ls_shift/su_max 0.000
_refine_ls_shift/su_mean 0.000
_refine_ls_structure_factor_coef Fsqd
_refine_ls_weighting_details 'w=1/[\s^2^(Fo^2^)+(0.2380P)^2^+395.7200P] where P=(Fo^2^+2Fc^2^)/3'
_refine_ls_weighting_scheme calc
_refine_ls_wR_factor_gt 0.3388
_refine_ls_wR_factor_ref 0.3531
_reflns_Friedel_coverage 0.000
_reflns_number_gt 10147
_reflns_number_total 12365
_reflns_threshold_expression 'I > 2\s(I)'
_cod_data_source_file d5cc01376c2.cif
_cod_data_source_block aaa_a_sq
_cod_depositor_comments 'Adding full bibliography for 7134353--7134356.cif.'
_cod_database_code 7134354
_shelx_shelxl_version_number 2016/6
_shelx_space_group_comment
;
The symmetry employed for this shelxl refinement is uniquely defined
by the following loop, which should always be used as a source of
symmetry information in preference to the above space-group names.
They are only intended as comments.
;
_shelx_estimated_absorpt_t_max 0.333
_shelx_estimated_absorpt_t_min 0.268
_olex2_refinement_description
;
1. Fixed Uiso
 At 1.2 times of:
  All C(H) groups, All N(H,H) groups
 At 1.5 times of:
  All C(H,H,H) groups, All O(H,H) groups
2. Restrained distances
 S2-O35 = S2A-O35
 1.45 with sigma of 0.5
 Nb1-O35
 2.2 with sigma of 0.5
 C28-N1
 1.2 with sigma of 0.002
3. Uiso/Uaniso restraints and constraints
O40 \\sim O37 \\sim O9 \\sim O16 \\sim O32 \\sim O10 \\sim O18 \\sim O8 \\sim
O31 \\sim O17 \\sim O25 \\sim O30 \\sim O28 \\sim O24 \\sim O27 \\sim O29 \\sim
O21 \\sim O19 \\sim O20 \\sim O23 \\sim O2 \\sim O33 \\sim O1 \\sim O3 \\sim O5
\\sim O39 \\sim O4 \\sim O13 \\sim O11 \\sim O7 \\sim O15 \\sim O26 \\sim O12
\\sim O6 \\sim O34 \\sim O22 \\sim O14 \\sim O42 \\sim O41 \\sim O43 \\sim O35
\\sim O36 \\sim O38 \\sim V3 \\sim V2 \\sim V4 \\sim V1 \\sim V5 \\sim V6 \\sim
V7 \\sim V9 \\sim V8 \\sim Nb1 \\sim C13 \\sim C18 \\sim C17 \\sim C16 \\sim
C15 \\sim C14 \\sim C19 \\sim C20 \\sim C21 \\sim C22 \\sim C23 \\sim C24 \\sim
C8 \\sim C7 \\sim C12 \\sim C11 \\sim C10 \\sim C9 \\sim C5 \\sim C4 \\sim C3
\\sim C2 \\sim C1 \\sim C6 \\sim C26 \\sim C25 \\sim C29 \\sim C27 \\sim C28
\\sim P3 \\sim P4 \\sim P1 \\sim P2 \\sim S1 \\sim S2 \\sim S2A: within 3.8A
with sigma of 0.01 and sigma for terminal atoms of 0.02 within 3.8A
Uanis(N1) \\sim Ueq: with sigma of 0.01 and sigma for terminal atoms of 0.02
4. Others
 Fixed Sof: Cs2(0.25) O17(0.5) H33A(0.5) H33B(0.5) O34(0.25) Cs1(0.375)
 O43(0.125) C27(0.25) H27A(0.25) H27B(0.25) H27C(0.25) C28(0.25) H28A(0.25)
 H28B(0.25) H28C(0.25) N1(0.25) H1A(0.5) H1B(0.5) S2(0.5) O36(0.5) S2A(0.5)
5.a Secondary CH2 refined with riding coordinates:
 O33(H33A,H33B), N2(H2A,H2B), N1(H1A,H1B)
5.b Aromatic/amide H refined with riding coordinates:
 C18(H18), C17(H17), C16(H16), C15(H15), C14(H14), C20(H20), C21(H21),
 C22(H22), C23(H23), C24(H24), C8(H8), C12(H12), C11(H11), C10(H10), C9(H9),
 C5(H5), C4(H4), C3(H3), C2(H2), C6(H6)
5.c Fitted hexagon refined as free rotating group:
 C13(C18,C17,C16,C15,C14), C19(C20,C21,C22,C23,C24), C8(C7,C12,C11,C10,C9),
 C5(C4,C3,C2,C1,C6)
5.d Idealised Me refined as rotating group:
 C26(H26A,H26B,H26C), C25(H25A,H25B,H25C), C29(H29A,H29B,H29C), C27(H27A,H27B,
 H27C), C28(H28A,H28B,H28C)
;
_olex2_submission_special_instructions 'No special instructions were received'

loop_
_space_group_symop_operation_xyz
'x, y, z'
'-x+1/2, -y, z+1/2'
'-x, y+1/2, -z'
'x+1/2, -y+1/2, -z+1/2'
'-x, -y, -z'
'x-1/2, y, -z-1/2'
'x, -y-1/2, z'
'-x-1/2, y-1/2, z-1/2'

loop_
_atom_site_label
_atom_site_type_symbol
_atom_site_fract_x
_atom_site_fract_y
_atom_site_fract_z
_atom_site_U_iso_or_equiv
_atom_site_adp_type
_atom_site_occupancy
_atom_site_site_symmetry_order
_atom_site_calc_flag
_atom_site_refinement_flags_posn
_atom_site_refinement_flags_adp
_atom_site_refinement_flags_occupancy
_atom_site_disorder_assembly
_atom_site_disorder_group
C13 C 0.7738(3) 0.3667(3) 0.6150(7) 0.0519(19) Uani 1 1 d G U . . .
C18 C 0.7776(4) 0.4088(3) 0.5953(7) 0.057(2) Uani 1 1 d G U . . .
H18 H 0.750964 0.422022 0.565493 0.069 Uiso 1 1 calc R U . . .
C17 C 0.8203(4) 0.4317(3) 0.6193(8) 0.067(3) Uani 1 1 d G U . . .
H17 H 0.822928 0.460460 0.605836 0.081 Uiso 1 1 calc R U . . .
C16 C 0.8592(4) 0.4124(3) 0.6629(8) 0.066(3) Uani 1 1 d G U . . .
H16 H 0.888465 0.427964 0.679277 0.080 Uiso 1 1 calc R U . . .
C15 C 0.8554(3) 0.3702(3) 0.6826(7) 0.065(2) Uani 1 1 d G U . . .
H15 H 0.882038 0.357029 0.712376 0.078 Uiso 1 1 calc R U . . .
C14 C 0.8127(4) 0.3474(3) 0.6586(7) 0.055(2) Uani 1 1 d G U . . .
H14 H 0.810074 0.318590 0.672034 0.067 Uiso 1 1 calc R U . . .
Nb1 Nb 0.54612(4) 0.41308(3) 0.48784(6) 0.0269(3) Uani 1 1 d D U . . .
C19 C 0.5380(4) 0.1467(4) 0.8725(5) 0.059(2) Uani 1 1 d G U . . .
C20 C 0.5762(4) 0.1521(4) 0.9302(7) 0.066(2) Uani 1 1 d G U . . .
H20 H 0.608210 0.164066 0.915343 0.080 Uiso 1 1 calc R U . . .
C21 C 0.5675(4) 0.1400(5) 1.0097(6) 0.075(3) Uani 1 1 d G U . . .
H21 H 0.593616 0.143730 1.049196 0.090 Uiso 1 1 calc R U . . .
C22 C 0.5207(5) 0.1226(5) 1.0315(5) 0.077(3) Uani 1 1 d G U . . .
H22 H 0.514779 0.114317 1.085858 0.092 Uiso 1 1 calc R U . . .
C23 C 0.4825(4) 0.1172(5) 0.9738(7) 0.079(3) Uani 1 1 d G U . . .
H23 H 0.450535 0.105241 0.988668 0.095 Uiso 1 1 calc R U . . .
C24 C 0.4912(4) 0.1293(4) 0.8943(6) 0.067(2) Uani 1 1 d G U . . .
H24 H 0.465129 0.125576 0.854814 0.081 Uiso 1 1 calc R U . . .
Cs2 Cs 0.47751(12) 0.250000 0.6656(2) 0.0683(9) Uani 0.5 2 d S T P . .
C8 C 0.7312(5) 0.3351(3) 0.1509(8) 0.068(2) Uani 1 1 d G U . . .
H8 H 0.731829 0.305903 0.161848 0.082 Uiso 1 1 calc R U . . .
C7 C 0.6933(4) 0.3601(3) 0.1848(7) 0.0556(19) Uani 1 1 d G U . . .
C12 C 0.6925(4) 0.4027(3) 0.1688(8) 0.066(2) Uani 1 1 d G U . . .
H12 H 0.666544 0.419854 0.191934 0.079 Uiso 1 1 calc R U . . .
C11 C 0.7295(5) 0.4204(3) 0.1189(8) 0.076(3) Uani 1 1 d G U . . .
H11 H 0.728921 0.449524 0.107957 0.092 Uiso 1 1 calc R U . . .
C10 C 0.7674(4) 0.3953(4) 0.0850(8) 0.072(3) Uani 1 1 d G U . . .
H10 H 0.792752 0.407384 0.050925 0.086 Uiso 1 1 calc R U . . .
C9 C 0.7683(4) 0.3527(3) 0.1010(8) 0.077(3) Uani 1 1 d G U . . .
H9 H 0.794207 0.335574 0.077869 0.093 Uiso 1 1 calc R U . . .
O40 O 0.6157(4) 0.3166(4) 0.4629(7) 0.0573(14) Uani 1 1 d . U . . .
O37 O 0.5458(5) 0.3223(4) 0.3677(8) 0.068(2) Uani 1 1 d . U . . .
O9 O 0.6371(3) 0.4408(3) 0.6784(5) 0.0402(17) Uani 1 1 d . U . . .
O16 O 0.6759(4) 0.3569(3) 0.6432(6) 0.0435(13) Uani 1 1 d . U . . .
O32 O 0.5963(4) 0.1356(3) 0.7401(6) 0.0494(16) Uani 1 1 d . U . . .
O10 O 0.4553(3) 0.4277(3) 0.6912(6) 0.0394(16) Uani 1 1 d . U . . .
O18 O 0.3884(4) 0.3496(3) 0.4929(6) 0.0432(19) Uani 1 1 d . U . . .
O8 O 0.6993(3) 0.4221(3) 0.4066(6) 0.0387(18) Uani 1 1 d . U . . .
O31 O 0.5013(4) 0.1526(3) 0.7188(6) 0.0492(18) Uani 1 1 d . U . . .
O17 O 0.4170(5) 0.3493(5) 0.6321(9) 0.0238(19) Uani 0.5 1 d . U P . .
O25 O 0.5467(4) 0.2121(3) 0.1654(7) 0.0488(18) Uani 1 1 d . U . . .
O30 O 0.5615(4) 0.2078(3) 0.7692(6) 0.0520(16) Uani 1 1 d . U . . .
O28 O 0.6730(4) 0.2109(3) 0.7535(6) 0.0493(16) Uani 1 1 d . U . . .
O24 O 0.6307(6) 0.250000 0.0870(9) 0.048(2) Uani 1 2 d S TU P . .
O27 O 0.7671(6) 0.250000 0.7321(9) 0.054(3) Uani 1 2 d S TU P . .
O29 O 0.6237(6) 0.250000 0.8824(9) 0.052(2) Uani 1 2 d S TU P . .
O21 O 0.4517(4) 0.2902(4) 0.2519(7) 0.0557(16) Uani 1 1 d . U . . .
O19 O 0.3476(4) 0.3950(3) 0.5905(7) 0.051(2) Uani 1 1 d . U . . .
O20 O 0.3367(4) 0.3201(4) 0.5985(7) 0.059(3) Uani 1 1 d . U . . .
O23 O 0.4565(6) 0.250000 0.1038(10) 0.056(2) Uani 1 2 d S TU P . .
O2 O 0.5939(3) 0.4016(3) 0.3866(5) 0.0376(12) Uani 1 1 d . U . . .
O33 O 0.6223(6) 0.250000 0.6391(9) 0.0562(17) Uani 1 2 d S TU P . .
H33A H 0.636882 0.224288 0.614922 0.084 Uiso 0.5 1 calc R U P . .
H33B H 0.636882 0.275712 0.614922 0.084 Uiso 0.5 1 calc R U P . .
O1 O 0.4999(3) 0.4046(3) 0.3867(5) 0.0359(13) Uani 1 1 d . U . . .
O3 O 0.6230(3) 0.4018(3) 0.5273(5) 0.0379(12) Uani 1 1 d . U . . .
O5 O 0.4710(3) 0.4048(3) 0.5270(5) 0.0372(13) Uani 1 1 d . U . . .
O39 O 0.5491(3) 0.4675(3) 0.4857(5) 0.0348(15) Uani 1 1 d . U . . .
O4 O 0.5464(3) 0.4057(3) 0.6135(5) 0.0356(13) Uani 1 1 d . U . . .
O13 O 0.5973(3) 0.3598(3) 0.2409(5) 0.0377(13) Uani 1 1 d . U . . .
O11 O 0.4262(4) 0.3455(3) 0.3486(6) 0.0448(14) Uani 1 1 d . U . . .
O7 O 0.5475(3) 0.4391(3) 0.2474(6) 0.0397(16) Uani 1 1 d . U . . .
O15 O 0.7039(3) 0.3476(3) 0.4977(6) 0.0402(14) Uani 1 1 d . U . . .
O26 O 0.7243(4) 0.2930(3) 0.6005(6) 0.0438(15) Uani 1 1 d . U . . .
O12 O 0.4953(3) 0.3607(3) 0.2421(6) 0.0429(13) Uani 1 1 d . U . . .
O6 O 0.3969(3) 0.4275(3) 0.4059(6) 0.0415(16) Uani 1 1 d . U . . .
O34 O 0.5519(12) 0.250000 0.301(2) 0.053(2) Uani 0.5 2 d S TU P . .
O22 O 0.6463(4) 0.2911(3) 0.2386(6) 0.0476(16) Uani 1 1 d . U . . .
O14 O 0.6686(4) 0.3434(3) 0.3418(6) 0.0441(14) Uani 1 1 d . U . . .
P3 P 0.71642(12) 0.33917(11) 0.5868(2) 0.0337(7) Uani 1 1 d . U . . .
P4 P 0.54974(14) 0.16083(12) 0.7685(2) 0.0402(8) Uani 1 1 d . U . . .
P1 P 0.44533(13) 0.33796(12) 0.2629(2) 0.0413(8) Uani 1 1 d . U . . .
P2 P 0.64861(12) 0.33791(10) 0.2557(2) 0.0332(7) Uani 1 1 d . U . . .
V3 V 0.65963(6) 0.38385(6) 0.43101(10) 0.0172(4) Uani 1 1 d . U . . .
V2 V 0.54677(6) 0.39480(6) 0.29870(10) 0.0198(4) Uani 1 1 d . U . . .
V4 V 0.61670(7) 0.39555(6) 0.64149(10) 0.0212(4) Uani 1 1 d . U . . .
V1 V 0.43355(7) 0.38931(7) 0.43082(12) 0.0291(5) Uani 1 1 d . U . . .
V5 V 0.47654(8) 0.38973(7) 0.64028(12) 0.0322(5) Uani 1 1 d . U . . .
V6 V 0.60584(12) 0.250000 0.17526(18) 0.0366(7) Uani 1 2 d S TU P . .
V7 V 0.48834(13) 0.250000 0.18482(19) 0.0383(7) Uani 1 2 d S TU P . .
V9 V 0.71388(13) 0.250000 0.6854(2) 0.0410(7) Uani 1 2 d S TU P . .
V8 V 0.61632(14) 0.250000 0.78563(19) 0.0424(7) Uani 1 2 d S TU P . .
S1 S 0.37102(13) 0.35304(12) 0.5792(2) 0.0436(8) Uani 1 1 d . U . . .
Cs4 Cs 0.46761(3) 0.49820(3) 0.34064(5) 0.0417(3) Uani 1 1 d . . . . .
Cs1 Cs 0.68618(12) 0.250000 0.41996(16) 0.0788(7) Uani 0.75 2 d S T P . .
Cs3 Cs 0.52761(10) 0.250000 0.96981(15) 0.1081(9) Uani 1 2 d S T P . .
O42 O 0.7468(11) 0.250000 0.2580(18) 0.116(6) Uani 1 2 d S TU P . .
O41 O 0.3783(9) 0.250000 0.7069(16) 0.097(5) Uani 1 2 d S TU P . .
C5 C 0.3093(4) 0.3776(4) 0.1795(7) 0.080(3) Uani 1 1 d G U . . .
H5 H 0.277840 0.387389 0.201500 0.097 Uiso 1 1 calc R U . . .
C4 C 0.3147(4) 0.3731(5) 0.0964(7) 0.077(3) Uani 1 1 d G U . . .
H4 H 0.286872 0.379744 0.061611 0.093 Uiso 1 1 calc R U . . .
C3 C 0.3607(5) 0.3589(5) 0.0643(5) 0.080(3) Uani 1 1 d G U . . .
H3 H 0.364408 0.355754 0.007475 0.096 Uiso 1 1 calc R U . . .
C2 C 0.4014(4) 0.3492(4) 0.1152(7) 0.069(2) Uani 1 1 d G U . . .
H2 H 0.432912 0.339411 0.093227 0.083 Uiso 1 1 calc R U . . .
C1 C 0.3961(4) 0.3537(4) 0.1983(6) 0.062(2) Uani 1 1 d G U . . .
C6 C 0.3500(4) 0.3679(4) 0.2305(5) 0.0660(19) Uani 1 1 d G U . . .
H6 H 0.346345 0.371045 0.287254 0.079 Uiso 1 1 calc R U . . .
N2 N 0.6257(4) 0.5194(4) 0.4230(9) 0.057(4) Uani 1 1 d . . . . .
H2A H 0.594357 0.511184 0.441500 0.068 Uiso 1 1 calc R U . . .
H2B H 0.624671 0.547696 0.417695 0.068 Uiso 1 1 calc R U . . .
C26 C 0.6664(6) 0.5086(5) 0.4901(11) 0.059(3) Uani 1 1 d . U . . .
H26A H 0.669479 0.532218 0.527625 0.088 Uiso 1 1 calc R U . . .
H26B H 0.699749 0.503303 0.464739 0.088 Uiso 1 1 calc R U . . .
H26C H 0.655389 0.483687 0.519806 0.088 Uiso 1 1 calc R U . . .
C25 C 0.6314(6) 0.5044(5) 0.3556(11) 0.052(3) Uani 1 1 d . U . . .
H25A H 0.630860 0.473850 0.359143 0.078 Uiso 1 1 calc R U . . .
H25B H 0.664445 0.513559 0.333383 0.078 Uiso 1 1 calc R U . . .
H25C H 0.603622 0.513903 0.320176 0.078 Uiso 1 1 calc R U . . .
O43 O 0.745(2) 0.250000 0.926(3) 0.051(4) Uani 0.25 2 d S TU P . .
C29 C 0.7343(9) 0.2051(7) 0.9070(13) 0.079(4) Uani 1 1 d . U . . .
H29A H 0.720188 0.202955 0.852310 0.118 Uiso 1 1 calc R U . . .
H29B H 0.709391 0.194172 0.945971 0.118 Uiso 1 1 calc R U . . .
H29C H 0.766113 0.188849 0.910412 0.118 Uiso 1 1 calc R U . . .
C27 C 0.3523(17) 0.250000 0.381(3) 0.055(6) Uani 0.5 2 d S TU P . .
H27A H 0.331960 0.256463 0.429102 0.082 Uiso 0.25 1 calc R U P A -1
H27B H 0.342620 0.222385 0.360320 0.082 Uiso 0.25 1 calc R U P A -1
H27C H 0.345877 0.271152 0.339306 0.082 Uiso 0.25 1 calc R U P A -1
C28 C 0.4417(13) 0.250000 0.444(3) 0.061(4) Uani 0.5 2 d DS TU P . .
H28A H 0.431435 0.257685 0.499244 0.091 Uiso 0.25 1 calc R U P B -1
H28B H 0.466842 0.270273 0.424087 0.091 Uiso 0.25 1 calc R U P B -1
H28C H 0.457109 0.222041 0.444746 0.091 Uiso 0.25 1 calc R U P B -1
N1 N 0.4048(10) 0.250000 0.4011(16) 0.034(6) Uani 0.5 2 d DS TU P . .
H1A H 0.413950 0.227652 0.370276 0.041 Uiso 0.5 1 calc R U P . .
H1B H 0.413950 0.272348 0.370277 0.041 Uiso 0.5 1 calc R U P . .
O35 O 0.5407(4) 0.3409(3) 0.4907(6) 0.0471(13) Uani 1 1 d D U . . .
S2 S 0.5578(4) 0.3149(3) 0.5254(6) 0.0618(13) Uani 0.5 1 d D U P . .
O36 O 0.5908(7) 0.3217(6) 0.5872(12) 0.0450(15) Uani 0.5 1 d . U P . .
S2A S 0.5622(4) 0.3105(3) 0.4738(6) 0.0634(14) Uani 0.5 1 d D U P . .
O38 O 0.5487(5) 0.2743(5) 0.4908(9) 0.074(2) Uani 1 1 d . U . . .

loop_
_atom_site_aniso_label
_atom_site_aniso_U_11
_atom_site_aniso_U_22
_atom_site_aniso_U_33
_atom_site_aniso_U_23
_atom_site_aniso_U_13
_atom_site_aniso_U_12
C13 0.045(3) 0.058(4) 0.052(4) 0.002(3) -0.004(3) -0.004(3)
C18 0.051(4) 0.061(4) 0.060(4) 0.003(4) -0.005(4) -0.004(4)
C17 0.060(5) 0.070(5) 0.071(5) 0.002(5) -0.007(4) -0.006(5)
C16 0.056(5) 0.075(5) 0.069(5) -0.001(5) -0.009(4) -0.008(4)
C15 0.055(5) 0.076(5) 0.065(5) 0.002(5) -0.010(4) -0.004(5)
C14 0.048(4) 0.064(4) 0.055(4) 0.003(4) -0.007(3) -0.003(4)
Nb1 0.0219(5) 0.0321(6) 0.0266(5) -0.0006(4) 0.0010(4) -0.0006(4)
C19 0.066(4) 0.066(4) 0.044(4) -0.003(4) 0.004(3) -0.006(4)
C20 0.074(4) 0.074(4) 0.051(4) 0.001(4) 0.000(4) -0.008(4)
C21 0.084(5) 0.084(5) 0.057(5) -0.002(5) 0.003(5) -0.008(5)
C22 0.085(5) 0.088(5) 0.058(5) 0.000(5) 0.004(5) -0.009(5)
C23 0.085(5) 0.091(5) 0.062(5) 0.002(5) 0.004(5) -0.009(5)
C24 0.072(4) 0.077(4) 0.053(4) -0.001(4) 0.003(4) -0.009(4)
Cs2 0.0523(17) 0.075(2) 0.078(2) 0.000 -0.0388(16) 0.000
C8 0.063(4) 0.068(4) 0.074(4) 0.005(4) 0.014(4) 0.003(4)
C7 0.050(4) 0.057(4) 0.061(4) 0.003(3) 0.012(3) -0.002(3)
C12 0.061(4) 0.065(4) 0.070(4) 0.006(4) 0.014(4) 0.004(4)
C11 0.072(5) 0.074(5) 0.084(5) 0.010(5) 0.015(5) 0.000(5)
C10 0.066(5) 0.070(5) 0.079(5) 0.008(5) 0.018(5) -0.004(5)
C9 0.072(5) 0.075(5) 0.085(5) 0.009(5) 0.018(5) 0.003(5)
O40 0.054(2) 0.061(3) 0.056(2) 0.000(2) 0.001(2) 0.002(2)
O37 0.064(4) 0.072(4) 0.069(4) -0.004(4) -0.001(4) 0.003(4)
O9 0.040(4) 0.044(4) 0.037(3) -0.007(3) -0.006(3) -0.001(3)
O16 0.041(2) 0.050(3) 0.039(2) 0.002(2) -0.001(2) 0.002(2)
O32 0.053(3) 0.058(3) 0.037(3) -0.004(3) 0.003(3) -0.003(3)
O10 0.032(3) 0.049(4) 0.037(3) 0.001(3) 0.005(3) -0.002(3)
O18 0.038(4) 0.051(4) 0.041(4) -0.002(4) 0.001(3) -0.013(4)
O8 0.026(4) 0.042(4) 0.048(4) 0.008(4) 0.004(3) -0.003(3)
O31 0.053(4) 0.055(4) 0.039(4) -0.008(3) 0.003(3) -0.001(3)
O17 0.015(4) 0.036(4) 0.020(4) 0.008(4) 0.003(3) -0.006(3)
O25 0.045(3) 0.050(4) 0.052(4) 0.001(3) 0.004(3) -0.001(3)
O30 0.059(3) 0.056(3) 0.040(3) -0.003(3) 0.001(3) -0.004(3)
O28 0.057(3) 0.051(3) 0.040(3) -0.003(3) 0.003(3) -0.001(3)
O24 0.049(5) 0.051(5) 0.043(5) 0.000 0.008(4) 0.000
O27 0.063(6) 0.054(6) 0.045(6) 0.000 -0.012(5) 0.000
O29 0.060(4) 0.058(4) 0.037(4) 0.000 0.000(4) 0.000
O21 0.047(3) 0.063(3) 0.057(3) -0.009(3) 0.004(3) -0.001(3)
O19 0.037(4) 0.061(5) 0.054(5) 0.003(4) 0.008(4) -0.007(4)
O20 0.046(5) 0.064(6) 0.068(6) 0.014(5) 0.002(5) -0.019(4)
O23 0.054(5) 0.061(5) 0.053(5) 0.000 -0.004(4) 0.000
O2 0.033(2) 0.044(2) 0.036(2) -0.001(2) 0.004(2) 0.001(2)
O33 0.057(3) 0.060(3) 0.051(3) 0.000 0.001(3) 0.000
O1 0.029(2) 0.044(2) 0.035(2) -0.001(2) 0.002(2) 0.000(2)
O3 0.033(2) 0.045(2) 0.035(2) 0.000(2) 0.000(2) 0.000(2)
O5 0.031(2) 0.044(3) 0.037(2) 0.000(2) 0.000(2) -0.004(2)
O39 0.031(3) 0.038(3) 0.035(3) -0.001(3) 0.002(3) -0.005(3)
O4 0.032(3) 0.043(3) 0.033(3) 0.001(2) 0.002(2) -0.003(2)
O13 0.033(2) 0.045(3) 0.035(3) -0.002(2) 0.004(2) 0.002(2)
O11 0.036(3) 0.055(3) 0.043(3) -0.006(3) 0.000(3) -0.003(3)
O7 0.037(3) 0.047(3) 0.035(3) 0.004(3) 0.002(3) 0.004(3)
O15 0.034(3) 0.047(3) 0.040(3) 0.003(3) 0.001(2) 0.001(2)
O26 0.041(3) 0.050(3) 0.041(3) 0.004(3) -0.002(3) 0.004(3)
O12 0.036(3) 0.054(3) 0.039(3) -0.005(2) 0.000(2) 0.000(2)
O6 0.031(3) 0.051(3) 0.043(3) -0.002(3) 0.001(3) 0.000(3)
O34 0.051(4) 0.056(4) 0.053(4) 0.000 0.003(4) 0.000
O22 0.045(3) 0.050(3) 0.047(3) -0.001(3) 0.006(3) 0.001(3)
O14 0.039(3) 0.049(3) 0.044(3) -0.001(2) 0.000(2) 0.004(2)
P3 0.0269(13) 0.0399(16) 0.0343(15) 0.0037(12) -0.0028(11) 0.0006(12)
P4 0.0470(18) 0.0446(18) 0.0289(15) -0.0041(13) 0.0016(13) -0.0018(14)
P1 0.0283(14) 0.0521(18) 0.0433(17) -0.0143(14) -0.0029(13) 0.0026(13)
P2 0.0274(13) 0.0383(15) 0.0338(14) -0.0005(12) 0.0057(12) 0.0004(12)
V3 0.0088(7) 0.0286(9) 0.0142(8) 0.0008(6) 0.0010(6) 0.0017(6)
V2 0.0120(8) 0.0313(10) 0.0161(8) -0.0021(7) 0.0008(6) 0.0025(6)
V4 0.0180(8) 0.0296(9) 0.0161(8) 0.0001(7) -0.0010(6) -0.0001(7)
V1 0.0206(9) 0.0375(11) 0.0292(10) -0.0018(8) 0.0003(7) -0.0007(7)
V5 0.0263(10) 0.0437(11) 0.0266(10) 0.0026(8) 0.0043(8) -0.0011(8)
V6 0.0399(15) 0.0416(16) 0.0285(14) 0.000 0.0061(12) 0.000
V7 0.0390(15) 0.0425(16) 0.0335(15) 0.000 -0.0018(12) 0.000
V9 0.0462(17) 0.0426(17) 0.0341(15) 0.000 -0.0057(13) 0.000
V8 0.0524(18) 0.0448(17) 0.0299(15) 0.000 -0.0041(13) 0.000
S1 0.0339(15) 0.0538(19) 0.0429(17) 0.0062(14) 0.0032(13) -0.0106(14)
Cs4 0.0465(5) 0.0388(5) 0.0400(5) -0.0028(3) 0.0034(4) 0.0043(3)
Cs1 0.109(2) 0.0572(13) 0.0707(14) 0.000 -0.0184(14) 0.000
Cs3 0.0883(15) 0.160(3) 0.0763(14) 0.000 0.0189(11) 0.000
O42 0.110(12) 0.116(12) 0.123(12) 0.000 0.016(11) 0.000
O41 0.088(10) 0.099(11) 0.105(11) 0.000 -0.005(10) 0.000
C5 0.070(5) 0.094(5) 0.077(5) -0.004(5) -0.004(5) 0.006(5)
C4 0.068(5) 0.092(5) 0.072(5) -0.006(5) -0.008(5) 0.006(5)
C3 0.071(5) 0.094(5) 0.075(5) -0.005(5) -0.005(5) 0.006(5)
C2 0.061(4) 0.081(4) 0.066(4) -0.006(4) -0.004(4) 0.004(4)
C1 0.052(4) 0.075(4) 0.059(4) -0.008(4) -0.004(3) 0.003(4)
C6 0.057(3) 0.078(4) 0.063(4) -0.007(3) -0.001(3) 0.003(3)
N2 0.031(6) 0.029(6) 0.109(12) 0.033(7) 0.048(7) 0.010(5)
C26 0.052(7) 0.053(7) 0.070(8) -0.008(6) 0.000(6) -0.003(6)
C25 0.045(6) 0.045(6) 0.066(7) 0.006(6) -0.013(6) 0.002(5)
O43 0.057(7) 0.056(7) 0.040(7) 0.000 0.000(7) 0.000
C29 0.079(8) 0.091(9) 0.067(8) 0.002(7) 0.000(7) 0.005(8)
C27 0.044(11) 0.061(11) 0.060(11) 0.000 0.009(10) 0.000
C28 0.059(7) 0.060(7) 0.063(7) 0.000 0.007(7) 0.000
N1 0.036(10) 0.040(10) 0.026(9) 0.000 0.024(8) 0.000
O35 0.044(2) 0.050(2) 0.047(2) 0.001(2) 0.000(2) -0.001(2)
S2 0.063(2) 0.066(3) 0.056(2) -0.001(2) -0.001(2) 0.000(2)
O36 0.042(3) 0.051(3) 0.042(3) 0.001(3) 0.002(3) 0.001(3)
S2A 0.064(3) 0.066(3) 0.060(3) -0.002(2) 0.010(2) 0.000(2)
O38 0.076(4) 0.073(4) 0.074(4) 0.002(3) 0.003(3) -0.001(3)

loop_
_atom_type_symbol
_atom_type_description
_atom_type_scat_dispersion_real
_atom_type_scat_dispersion_imag
_atom_type_scat_source
C C 0.0033 0.0016 'International Tables Vol C Tables 4.2.6.8 and 6.1.1.4'
H H 0.0000 0.0000 'International Tables Vol C Tables 4.2.6.8 and 6.1.1.4'
N N 0.0061 0.0033 'International Tables Vol C Tables 4.2.6.8 and 6.1.1.4'
O O 0.0106 0.0060 'International Tables Vol C Tables 4.2.6.8 and 6.1.1.4'
P P 0.1023 0.0942 'International Tables Vol C Tables 4.2.6.8 and 6.1.1.4'
S S 0.1246 0.1234 'International Tables Vol C Tables 4.2.6.8 and 6.1.1.4'
V V 0.3005 0.5294 'International Tables Vol C Tables 4.2.6.8 and 6.1.1.4'
Nb Nb -2.0727 0.6215 'International Tables Vol C Tables 4.2.6.8 and 6.1.1.4'
Cs Cs -0.3680 2.1192 'International Tables Vol C Tables 4.2.6.8 and 6.1.1.4'

loop_
_geom_angle_atom_site_label_1
_geom_angle_atom_site_label_2
_geom_angle_atom_site_label_3
_geom_angle
_geom_angle_site_symmetry_1
_geom_angle_site_symmetry_3
_geom_angle_publ_flag
C18 C13 C14 120.0 . . ?
C18 C13 P3 118.3(6) . . ?
C14 C13 P3 121.6(6) . . ?
C13 C18 H18 120.0 . . ?
C17 C18 C13 120.0 . . ?
C17 C18 H18 120.0 . . ?
C18 C17 H17 120.0 . . ?
C18 C17 C16 120.0 . . ?
C16 C17 H17 120.0 . . ?
C17 C16 H16 120.0 . . ?
C17 C16 C15 120.0 . . ?
C15 C16 H16 120.0 . . ?
C16 C15 H15 120.0 . . ?
C14 C15 C16 120.0 . . ?
C14 C15 H15 120.0 . . ?
C13 C14 H14 120.0 . . ?
C15 C14 C13 120.0 . . ?
C15 C14 H14 120.0 . . ?
O2 Nb1 O3 70.2(3) . . ?
O2 Nb1 V2 35.7(2) . . ?
O2 Nb1 V4 105.1(2) . . ?
O2 Nb1 V1 105.5(3) . . ?
O2 Nb1 V5 156.5(3) . . ?
O2 Nb1 Cs4 137.0(3) . 5_666 ?
O2 Nb1 O35 83.0(4) . . ?
O1 Nb1 O2 71.4(3) . . ?
O1 Nb1 O3 140.1(3) . . ?
O1 Nb1 O4 141.9(3) . . ?
O1 Nb1 V2 35.7(2) . . ?
O1 Nb1 V4 162.4(3) . . ?
O1 Nb1 V1 36.3(2) . . ?
O1 Nb1 V5 106.0(2) . . ?
O1 Nb1 Cs4 127.4(2) . 5_666 ?
O1 Nb1 O35 81.4(4) . . ?
O3 Nb1 V2 105.3(2) . . ?
O3 Nb1 V4 35.5(2) . . ?
O3 Nb1 V1 156.4(3) . . ?
O3 Nb1 V5 104.5(2) . . ?
O3 Nb1 Cs4 89.2(2) . 5_666 ?
O3 Nb1 O35 83.3(4) . . ?
O5 Nb1 O2 141.0(4) . . ?
O5 Nb1 O1 71.9(3) . . ?
O5 Nb1 O3 140.0(4) . . ?
O5 Nb1 O4 71.3(3) . . ?
O5 Nb1 V2 106.7(3) . . ?
O5 Nb1 V4 105.8(3) . . ?
O5 Nb1 V1 36.1(3) . . ?
O5 Nb1 V5 35.9(3) . . ?
O5 Nb1 Cs4 77.7(3) . 5_666 ?
O5 Nb1 O35 79.0(4) . . ?
O39 Nb1 O2 97.5(4) . . ?
O39 Nb1 O1 98.0(4) . . ?
O39 Nb1 O3 97.7(4) . . ?
O39 Nb1 O5 100.1(4) . . ?
O39 Nb1 O4 97.6(4) . . ?
O39 Nb1 V2 99.4(3) . . ?
O39 Nb1 V4 99.6(3) . . ?
O39 Nb1 V1 105.9(3) . . ?
O39 Nb1 V5 105.9(3) . . ?
O39 Nb1 Cs4 46.8(3) . 5_666 ?
O39 Nb1 O35 179.0(4) . . ?
O4 Nb1 O2 139.8(3) . . ?
O4 Nb1 O3 71.0(3) . . ?
O4 Nb1 V2 163.0(3) . . ?
O4 Nb1 V4 35.5(2) . . ?
O4 Nb1 V1 105.8(2) . . ?
O4 Nb1 V5 36.0(2) . . ?
O4 Nb1 Cs4 51.6(3) . 5_666 ?
O4 Nb1 O35 82.4(4) . . ?
V2 Nb1 V4 138.48(5) . . ?
V2 Nb1 V5 137.41(6) . . ?
V2 Nb1 Cs4 145.31(5) . 5_666 ?
V4 Nb1 V5 69.92(5) . . ?
V4 Nb1 Cs4 67.24(4) . 5_666 ?
V1 Nb1 V2 70.66(5) . . ?
V1 Nb1 V4 136.74(6) . . ?
V1 Nb1 V5 69.77(6) . . ?
V1 Nb1 Cs4 107.22(5) . 5_666 ?
V5 Nb1 Cs4 63.77(5) . 5_666 ?
O35 Nb1 V2 80.6(3) . . ?
O35 Nb1 V4 81.0(3) . . ?
O35 Nb1 V1 73.2(3) . . ?
O35 Nb1 V5 73.5(3) . . ?
O35 Nb1 Cs4 133.1(3) . 5_666 ?
C20 C19 C24 120.0 . . ?
C20 C19 P4 120.2(6) . . ?
C20 C19 Cs3 69.0(5) . . ?
C24 C19 P4 119.7(6) . . ?
C24 C19 Cs3 100.5(5) . . ?
P4 C19 Cs3 101.8(5) . . ?
C19 C20 H20 120.0 . . ?
C19 C20 C21 120.0 . . ?
C19 C20 Cs3 88.9(5) . . ?
C21 C20 H20 120.0 . . ?
C21 C20 Cs3 90.7(5) . . ?
Cs3 C20 H20 90.4 . . ?
C20 C21 H21 120.0 . . ?
C20 C21 Cs3 67.4(5) . . ?
C22 C21 C20 120.0 . . ?
C22 C21 H21 120.0 . . ?
C22 C21 Cs3 100.4(5) . . ?
Cs3 C21 H21 101.8 . . ?
C21 C22 H22 120.0 . . ?
C21 C22 C23 120.0 . . ?
C23 C22 H22 120.0 . . ?
C22 C23 H23 120.0 . . ?
C24 C23 C22 120.0 . . ?
C24 C23 H23 120.0 . . ?
C19 C24 H24 120.0 . . ?
C23 C24 C19 120.0 . . ?
C23 C24 H24 120.0 . . ?
O31 Cs2 O31 141.8(4) 7_565 . ?
O31 Cs2 O17 44.6(3) 7_565 . ?
O31 Cs2 O17 163.8(3) 7_565 7_565 ?
O31 Cs2 O17 163.8(3) . . ?
O31 Cs2 O17 44.6(3) . 7_565 ?
O31 Cs2 O33 81.0(2) . . ?
O31 Cs2 O33 81.0(2) 7_565 . ?
O31 Cs2 S2 62.4(2) 7_565 . ?
O31 Cs2 S2 62.4(2) . 7_565 ?
O31 Cs2 S2 125.7(3) 7_565 7_565 ?
O31 Cs2 S2 125.7(3) . . ?
O31 Cs2 O38 84.9(3) 7_565 . ?
O31 Cs2 O38 109.2(3) 7_565 7_565 ?
O31 Cs2 O38 84.9(3) . 7_565 ?
O31 Cs2 O38 109.2(3) . . ?
O17 Cs2 O17 124.5(5) . 7_565 ?
O17 Cs2 O33 114.7(2) 7_565 . ?
O17 Cs2 O33 114.7(2) . . ?
O17 Cs2 S2 129.7(3) . 7_565 ?
O17 Cs2 S2 70.1(3) 7_565 7_565 ?
O17 Cs2 S2 129.7(3) 7_565 . ?
O17 Cs2 S2 70.1(3) . . ?
O30 Cs2 O31 46.0(3) 7_565 7_565 ?
O30 Cs2 O31 46.0(3) . . ?
O30 Cs2 O31 97.5(3) 7_565 . ?
O30 Cs2 O31 97.5(3) . 7_565 ?
O30 Cs2 O17 141.6(3) . . ?
O30 Cs2 O17 141.6(3) 7_565 7_565 ?
O30 Cs2 O17 90.6(3) 7_565 . ?
O30 Cs2 O17 90.6(3) . 7_565 ?
O30 Cs2 O30 51.8(4) 7_565 . ?
O30 Cs2 O33 50.3(3) 7_565 . ?
O30 Cs2 O33 50.3(3) . . ?
O30 Cs2 S2 72.9(3) 7_565 . ?
O30 Cs2 S2 100.9(3) 7_565 7_565 ?
O30 Cs2 S2 72.9(3) . 7_565 ?
O30 Cs2 S2 100.9(3) . . ?
O30 Cs2 O38 100.3(3) . . ?
O30 Cs2 O38 89.2(3) 7_565 . ?
O30 Cs2 O38 100.3(3) 7_565 7_565 ?
O30 Cs2 O38 89.2(3) . 7_565 ?
O41 Cs2 O31 96.5(3) . 7_565 ?
O41 Cs2 O31 96.5(3) . . ?
O41 Cs2 O17 67.4(3) . . ?
O41 Cs2 O17 67.4(3) . 7_565 ?
O41 Cs2 O30 122.9(5) . . ?
O41 Cs2 O30 122.9(5) . 7_565 ?
O41 Cs2 O33 171.8(6) . . ?
O41 Cs2 S2 134.2(4) . . ?
O41 Cs2 S2 134.2(4) . 7_565 ?
O41 Cs2 O38 136.0(6) . 7_565 ?
O41 Cs2 O38 136.0(6) . . ?
S2 Cs2 O33 51.3(2) . . ?
S2 Cs2 O33 51.3(2) 7_565 . ?
S2 Cs2 S2 67.2(3) 7_565 . ?
O38 Cs2 O17 107.5(3) 7_565 . ?
O38 Cs2 O17 84.8(3) . . ?
O38 Cs2 O17 84.8(3) 7_565 7_565 ?
O38 Cs2 O17 107.5(3) . 7_565 ?
O38 Cs2 O33 51.8(3) 7_565 . ?
O38 Cs2 O33 51.8(3) . . ?
O38 Cs2 S2 22.5(3) . . ?
O38 Cs2 S2 47.2(3) 7_565 . ?
O38 Cs2 S2 22.5(3) 7_565 7_565 ?
O38 Cs2 S2 47.2(3) . 7_565 ?
O38 Cs2 O38 25.5(5) . 7_565 ?
C7 C8 H8 120.0 . . ?
C7 C8 C9 120.0 . . ?
C9 C8 H8 120.0 . . ?
C8 C7 P2 119.8(6) . . ?
C12 C7 C8 120.0 . . ?
C12 C7 P2 120.0(6) . . ?
C7 C12 H12 120.0 . . ?
C7 C12 C11 120.0 . . ?
C11 C12 H12 120.0 . . ?
C12 C11 H11 120.0 . . ?
C10 C11 C12 120.0 . . ?
C10 C11 H11 120.0 . . ?
C11 C10 H10 120.0 . . ?
C11 C10 C9 120.0 . . ?
C9 C10 H10 120.0 . . ?
C8 C9 H9 120.0 . . ?
C10 C9 C8 120.0 . . ?
C10 C9 H9 120.0 . . ?
S2 O40 Cs1 129.7(6) . . ?
S2A O40 Cs1 123.5(8) . . ?
S2A O40 S2 27.6(5) . . ?
V4 O9 Cs4 102.2(4) . 5_666 ?
P3 O16 V4 140.1(6) . . ?
P4 O32 V4 136.9(6) . 7_565 ?
V5 O10 Cs4 105.4(4) . 5_666 ?
P4 O31 Cs2 97.8(5) . . ?
P4 O31 V5 137.7(7) . 7_565 ?
V5 O31 Cs2 114.1(4) 7_565 . ?
V5 O17 Cs2 102.6(5) . . ?
S1 O17 Cs2 121.0(8) . . ?
S1 O17 V5 127.2(9) . . ?
V6 O25 V7 102.3(5) . . ?
V6 O25 Cs3 88.6(4) . 1_554 ?
V7 O25 Cs3 80.1(3) . 1_554 ?
Cs2 O30 Cs3 99.7(3) . . ?
P4 O30 Cs2 106.4(5) . . ?
P4 O30 V8 144.3(7) . . ?
P4 O30 Cs3 108.5(5) . . ?
V8 O30 Cs2 106.7(4) . . ?
V8 O30 Cs3 78.5(3) . . ?
V9 O28 V8 98.8(5) . . ?
V6 O24 Cs3 101.8(6) . 1_554 ?
V8 O29 Cs3 113.2(7) . . ?
P1 O21 V7 140.4(7) . . ?
V7 O23 Cs3 108.4(7) . 1_554 ?
V3 O2 Nb1 105.6(4) . . ?
V2 O2 Nb1 104.1(4) . . ?
V2 O2 V3 144.8(5) . . ?
Cs2 O33 H33A 115.3 . . ?
Cs2 O33 H33B 115.3 . . ?
H33A O33 H33B 112.3 . . ?
V8 O33 Cs2 79.7(4) . . ?
V8 O33 H33A 115.3 . . ?
V8 O33 H33B 115.3 . . ?
Nb1 O1 Cs4 102.8(3) . . ?
V2 O1 Nb1 105.2(4) . . ?
V2 O1 V1 144.0(5) . . ?
V2 O1 Cs4 98.0(3) . . ?
V1 O1 Nb1 104.2(4) . . ?
V1 O1 Cs4 95.2(3) . . ?
V3 O3 Nb1 105.0(4) . . ?
V4 O3 Nb1 103.9(4) . . ?
V4 O3 V3 145.4(5) . . ?
V5 O5 Nb1 105.2(4) . . ?
Nb1 O39 Cs4 106.2(4) . . ?
Nb1 O39 Cs4 109.1(4) . 5_666 ?
Cs4 O39 Cs4 118.1(3) 5_666 . ?
Nb1 O4 Cs4 97.4(3) . 5_666 ?
V4 O4 Nb1 105.2(4) . . ?
V4 O4 V5 142.7(5) . . ?
V4 O4 Cs4 102.5(3) . 5_666 ?
V5 O4 Nb1 104.7(4) . . ?
V5 O4 Cs4 95.3(3) . 5_666 ?
P2 O13 V2 139.9(6) . . ?
P1 O11 V1 136.6(6) . . ?
V2 O7 Cs4 104.5(4) . . ?
P3 O15 V3 139.9(6) . . ?
P3 O15 Cs1 103.4(5) . . ?
V3 O15 Cs1 104.4(4) . . ?
P3 O26 V9 140.0(6) . . ?
P3 O26 Cs1 102.8(4) . . ?
V9 O26 Cs1 107.4(4) . . ?
P1 O12 V2 137.5(6) . . ?
V1 O6 Cs4 106.8(4) . . ?
P2 O22 V6 140.3(7) . . ?
P2 O22 Cs1 101.7(5) . . ?
V6 O22 Cs1 111.6(4) . . ?
P2 O14 V3 136.9(6) . . ?
P2 O14 Cs1 108.1(5) . . ?
V3 O14 Cs1 108.6(4) . . ?
C13 P3 Cs1 133.2(4) . . ?
O16 P3 C13 103.6(6) . . ?
O16 P3 O15 112.2(5) . . ?
O16 P3 Cs1 123.1(4) . . ?
O15 P3 C13 109.9(5) . . ?
O15 P3 Cs1 55.0(4) . . ?
O26 P3 C13 109.2(5) . . ?
O26 P3 O16 111.5(6) . . ?
O26 P3 O15 110.2(6) . . ?
O26 P3 Cs1 55.9(4) . . ?
C19 P4 Cs2 121.9(5) . . ?
O32 P4 C19 107.2(6) . . ?
O32 P4 Cs2 130.3(4) . . ?
O32 P4 O30 111.0(6) . . ?
O31 P4 C19 109.3(6) . . ?
O31 P4 Cs2 58.8(4) . . ?
O31 P4 O32 113.4(6) . . ?
O31 P4 O30 109.8(6) . . ?
O30 P4 C19 105.8(6) . . ?
O30 P4 Cs2 51.0(4) . . ?
O21 P1 C1 106.9(6) . . ?
O11 P1 O21 107.5(6) . . ?
O11 P1 O12 114.4(5) . . ?
O11 P1 C1 106.5(6) . . ?
O12 P1 O21 110.6(6) . . ?
O12 P1 C1 110.5(6) . . ?
C7 P2 Cs1 123.9(4) . . ?
O13 P2 C7 106.3(5) . . ?
O13 P2 Cs1 129.8(4) . . ?
O22 P2 C7 107.0(6) . . ?
O22 P2 O13 112.7(6) . . ?
O22 P2 O14 107.3(6) . . ?
O22 P2 Cs1 56.6(4) . . ?
O14 P2 C7 110.0(6) . . ?
O14 P2 O13 113.3(5) . . ?
O14 P2 Cs1 50.8(4) . . ?
O8 V3 O2 104.0(4) . . ?
O8 V3 O3 106.8(4) . . ?
O8 V3 O15 101.9(4) . . ?
O8 V3 O14 103.2(4) . . ?
O8 V3 Cs1 128.4(3) . . ?
O2 V3 O15 153.6(4) . . ?
O2 V3 O14 90.8(4) . . ?
O2 V3 Cs1 114.3(3) . . ?
O3 V3 O2 78.0(4) . . ?
O3 V3 O15 90.1(4) . . ?
O3 V3 O14 149.7(4) . . ?
O3 V3 Cs1 113.8(3) . . ?
O15 V3 O14 87.9(4) . . ?
O15 V3 Cs1 49.5(3) . . ?
O14 V3 Cs1 45.9(3) . . ?
Nb1 V2 Cs4 70.83(4) . . ?
O2 V2 Nb1 40.2(3) . . ?
O2 V2 O1 79.3(4) . . ?
O2 V2 O13 90.2(4) . . ?
O2 V2 O12 149.5(4) . . ?
O2 V2 Cs4 96.1(3) . . ?
O1 V2 Nb1 39.1(3) . . ?
O1 V2 O13 151.8(4) . . ?
O1 V2 O12 91.0(4) . . ?
O1 V2 Cs4 53.2(3) . . ?
O13 V2 Nb1 125.7(3) . . ?
O13 V2 Cs4 154.9(3) . . ?
O7 V2 Nb1 110.4(3) . . ?
O7 V2 O2 106.6(4) . . ?
O7 V2 O1 104.8(4) . . ?
O7 V2 O13 103.3(4) . . ?
O7 V2 O12 103.8(4) . . ?
O7 V2 Cs4 51.6(3) . . ?
O12 V2 Nb1 124.5(3) . . ?
O12 V2 O13 84.8(4) . . ?
O12 V2 Cs4 101.0(3) . . ?
Nb1 V4 Cs4 66.32(4) . 5_666 ?
O9 V4 Nb1 109.0(3) . . ?
O9 V4 O16 106.9(4) . . ?
O9 V4 O32 102.8(5) . 7_565 ?
O9 V4 O3 104.2(4) . . ?
O9 V4 O4 104.3(4) . . ?
O9 V4 Cs4 54.3(3) . 5_666 ?
O16 V4 Nb1 124.9(3) . . ?
O16 V4 O32 83.3(4) . 7_565 ?
O16 V4 Cs4 160.9(3) . 5_666 ?
O32 V4 Nb1 126.1(3) 7_565 . ?
O32 V4 Cs4 102.5(3) 7_565 5_666 ?
O3 V4 Nb1 40.6(3) . . ?
O3 V4 O16 90.7(4) . . ?
O3 V4 O32 152.9(4) . 7_565 ?
O3 V4 O4 79.9(4) . . ?
O3 V4 Cs4 91.8(3) . 5_666 ?
O4 V4 Nb1 39.3(3) . . ?
O4 V4 O16 148.8(4) . . ?
O4 V4 O32 91.6(4) . 7_565 ?
O4 V4 Cs4 50.0(3) . 5_666 ?
Nb1 V1 Cs4 71.87(5) . . ?
O1 V1 Nb1 39.4(3) . . ?
O1 V1 O11 90.3(4) . . ?
O1 V1 Cs4 55.0(3) . . ?
O11 V1 Nb1 117.8(3) . . ?
O11 V1 Cs4 113.3(3) . . ?
O6 V1 Nb1 116.4(3) . . ?
O6 V1 O1 104.0(4) . . ?
O6 V1 O11 107.9(5) . . ?
O6 V1 Cs4 49.9(3) . . ?
Nb1 V5 Cs4 68.63(5) . 5_666 ?
O10 V5 Nb1 116.1(3) . . ?
O10 V5 O31 106.8(5) . 7_565 ?
O10 V5 O17 105.0(5) . . ?
O10 V5 O5 107.4(5) . . ?
O10 V5 O4 104.3(4) . . ?
O10 V5 Cs4 51.5(3) . 5_666 ?
O31 V5 Nb1 119.4(3) 7_565 . ?
O31 V5 O17 81.8(5) 7_565 . ?
O31 V5 Cs4 117.0(3) 7_565 5_666 ?
O17 V5 Nb1 122.1(4) . . ?
O17 V5 Cs4 152.0(4) . 5_666 ?
O5 V5 Nb1 38.9(3) . . ?
O5 V5 O31 145.7(4) . 7_565 ?
O5 V5 O17 92.1(5) . . ?
O5 V5 O4 77.5(4) . . ?
O5 V5 Cs4 83.0(3) . 5_666 ?
O4 V5 Nb1 39.3(3) . . ?
O4 V5 O31 91.4(4) . 7_565 ?
O4 V5 O17 150.6(5) . . ?
O4 V5 Cs4 54.8(3) . 5_666 ?
O25 V6 O25 76.0(6) . 7_565 ?
O25 V6 O22 150.2(5) 7_565 7_565 ?
O25 V6 O22 93.0(4) 7_565 . ?
O25 V6 O22 150.2(5) . . ?
O25 V6 O22 93.0(4) . 7_565 ?
O25 V6 V7 38.9(3) . . ?
O25 V6 V7 38.9(3) 7_565 . ?
O25 V6 Cs3 61.7(3) 7_565 1_554 ?
O25 V6 Cs3 61.7(3) . 1_554 ?
O24 V6 O25 104.0(5) . . ?
O24 V6 O25 104.0(5) . 7_565 ?
O24 V6 O22 105.5(5) . 7_565 ?
O24 V6 O22 105.5(5) . . ?
O24 V6 V7 116.9(6) . . ?
O24 V6 Cs3 54.9(5) . 1_554 ?
O22 V6 O22 83.0(6) 7_565 . ?
O22 V6 V7 120.2(3) 7_565 . ?
O22 V6 V7 120.2(3) . . ?
O22 V6 Cs3 136.6(3) 7_565 1_554 ?
O22 V6 Cs3 136.6(3) . 1_554 ?
V7 V6 Cs3 62.01(9) . 1_554 ?
O25 V7 O25 75.8(6) 7_565 . ?
O25 V7 V6 38.8(3) . . ?
O25 V7 V6 38.8(3) 7_565 . ?
O25 V7 Cs3 68.3(3) 7_565 1_554 ?
O25 V7 Cs3 68.3(3) . 1_554 ?
O21 V7 O25 151.2(5) . . ?
O21 V7 O25 93.8(4) . 7_565 ?
O21 V7 O25 93.8(4) 7_565 . ?
O21 V7 O25 151.2(5) 7_565 7_565 ?
O21 V7 O21 82.6(7) . 7_565 ?
O21 V7 V6 121.2(3) . . ?
O21 V7 V6 121.2(3) 7_565 . ?
O21 V7 Cs3 133.1(4) . 1_554 ?
O21 V7 Cs3 133.1(4) 7_565 1_554 ?
O23 V7 O25 105.5(6) . 7_565 ?
O23 V7 O25 105.5(6) . . ?
O23 V7 O21 103.1(6) . . ?
O23 V7 O21 103.1(6) . 7_565 ?
O23 V7 V6 118.8(6) . . ?
O23 V7 Cs3 47.8(6) . 1_554 ?
V6 V7 Cs3 70.99(9) . 1_554 ?
O28 V9 O28 77.8(6) . 7_565 ?
O28 V9 V8 40.8(3) . . ?
O28 V9 V8 40.8(3) 7_565 . ?
O28 V9 Cs1 118.1(3) 7_565 . ?
O28 V9 Cs1 118.1(3) . . ?
O27 V9 O28 101.1(5) . 7_565 ?
O27 V9 O28 101.1(5) . . ?
O27 V9 O26 103.0(5) . 7_565 ?
O27 V9 O26 103.0(5) . . ?
O27 V9 V8 117.8(6) . . ?
O27 V9 Cs1 128.4(6) . . ?
O26 V9 O28 92.2(4) . 7_565 ?
O26 V9 O28 155.3(5) 7_565 7_565 ?
O26 V9 O28 155.3(5) . . ?
O26 V9 O28 92.2(4) 7_565 . ?
O26 V9 O26 87.7(6) . 7_565 ?
O26 V9 V8 120.1(3) . . ?
O26 V9 V8 120.1(3) 7_565 . ?
O26 V9 Cs1 47.4(3) . . ?
O26 V9 Cs1 47.4(3) 7_565 . ?
V8 V9 Cs1 113.78(12) . . ?
O30 V8 Cs2 45.8(3) 7_565 . ?
O30 V8 Cs2 45.8(3) . . ?
O30 V8 O30 85.8(7) 7_565 . ?
O30 V8 O28 94.0(4) . . ?
O30 V8 O28 94.0(4) 7_565 7_565 ?
O30 V8 O28 156.6(4) 7_565 . ?
O30 V8 O28 156.6(4) . 7_565 ?
O30 V8 O33 84.8(4) . . ?
O30 V8 O33 84.8(4) 7_565 . ?
O30 V8 V9 121.9(3) 7_565 . ?
O30 V8 V9 121.9(3) . . ?
O30 V8 Cs3 71.0(3) 7_565 . ?
O30 V8 Cs3 71.0(3) . . ?
O28 V8 Cs2 121.2(3) . . ?
O28 V8 Cs2 121.2(3) 7_565 . ?
O28 V8 O28 77.0(6) 7_565 . ?
O28 V8 O33 71.8(4) . . ?
O28 V8 O33 71.8(4) 7_565 . ?
O28 V8 V9 40.4(3) 7_565 . ?
O28 V8 V9 40.4(3) . . ?
O28 V8 Cs3 131.0(3) 7_565 . ?
O28 V8 Cs3 131.0(3) . . ?
O29 V8 Cs2 125.6(6) . . ?
O29 V8 O30 102.8(5) . . ?
O29 V8 O30 102.8(5) . 7_565 ?
O29 V8 O28 100.1(5) . . ?
O29 V8 O28 100.1(5) . 7_565 ?
O29 V8 O33 169.5(7) . . ?
O29 V8 V9 116.3(6) . . ?
O29 V8 Cs3 44.0(6) . . ?
O33 V8 Cs2 64.9(4) . . ?
O33 V8 V9 53.2(4) . . ?
O33 V8 Cs3 146.5(4) . . ?
V9 V8 Cs2 118.12(12) . . ?
V9 V8 Cs3 160.30(13) . . ?
Cs3 V8 Cs2 81.59(10) . . ?
O17 S1 O18 108.0(7) . . ?
O19 S1 O18 108.1(6) . . ?
O19 S1 O17 109.3(8) . . ?
O20 S1 O18 110.5(7) . . ?
O20 S1 O17 108.4(8) . . ?
O20 S1 O19 112.5(7) . . ?
O9 Cs4 Nb1 65.55(15) 5_666 5_666 ?
O9 Cs4 V2 152.80(15) 5_666 . ?
O9 Cs4 V1 111.69(17) 5_666 . ?
O9 Cs4 V5 77.08(16) 5_666 5_666 ?
O10 Cs4 Nb1 69.19(17) 5_666 5_666 ?
O10 Cs4 O9 93.7(2) 5_666 5_666 ?
O10 Cs4 O1 125.1(2) 5_666 . ?
O10 Cs4 O39 86.4(2) 5_666 . ?
O10 Cs4 O4 52.2(2) 5_666 5_666 ?
O10 Cs4 O7 87.1(2) 5_666 . ?
O10 Cs4 V2 105.47(17) 5_666 . ?
O10 Cs4 V1 151.96(17) 5_666 . ?
O10 Cs4 V5 23.08(17) 5_666 5_666 ?
O1 Cs4 Nb1 120.94(16) . 5_666 ?
O1 Cs4 O9 141.0(2) . 5_666 ?
O1 Cs4 O39 52.3(2) . . ?
O1 Cs4 O7 52.6(2) . . ?
O1 Cs4 V2 28.81(16) . . ?
O1 Cs4 V1 29.76(15) . . ?
O1 Cs4 V5 138.21(16) . 5_666 ?
O39 Cs4 Nb1 76.00(16) . 5_666 ?
O39 Cs4 Nb1 24.11(17) 5_666 5_666 ?
O39 Cs4 O9 76.6(2) 5_666 5_666 ?
O39 Cs4 O9 138.6(2) . 5_666 ?
O39 Cs4 O10 88.7(2) 5_666 5_666 ?
O39 Cs4 O1 98.4(2) 5_666 . ?
O39 Cs4 O39 61.9(3) 5_666 . ?
O39 Cs4 O4 54.7(2) 5_666 5_666 ?
O39 Cs4 O7 138.1(2) 5_666 . ?
O39 Cs4 O6 81.5(2) 5_666 . ?
O39 Cs4 V2 63.30(16) . . ?
O39 Cs4 V2 122.01(17) 5_666 . ?
O39 Cs4 V1 85.95(17) 5_666 . ?
O39 Cs4 V1 66.89(15) . . ?
O39 Cs4 V5 69.57(16) 5_666 5_666 ?
O39 Cs4 V5 88.56(16) . 5_666 ?
O4 Cs4 Nb1 31.00(16) 5_666 5_666 ?
O4 Cs4 O9 51.0(2) 5_666 5_666 ?
O4 Cs4 O1 151.1(2) 5_666 . ?
O4 Cs4 O39 100.6(2) 5_666 . ?
O4 Cs4 O7 139.2(2) 5_666 . ?
O4 Cs4 V2 155.09(15) 5_666 . ?
O4 Cs4 V1 138.20(16) 5_666 . ?
O4 Cs4 V5 29.88(15) 5_666 5_666 ?
O7 Cs4 Nb1 144.25(17) . 5_666 ?
O7 Cs4 O9 145.3(2) . 5_666 ?
O7 Cs4 O39 76.2(2) . . ?
O7 Cs4 V2 23.83(17) . . ?
O7 Cs4 V1 78.78(17) . . ?
O7 Cs4 V5 109.87(17) . 5_666 ?
O6 Cs4 Nb1 102.39(18) . 5_666 ?
O6 Cs4 O9 88.5(2) . 5_666 ?
O6 Cs4 O10 169.3(2) . 5_666 ?
O6 Cs4 O1 52.7(2) . . ?
O6 Cs4 O39 85.1(2) . . ?
O6 Cs4 O4 123.4(2) . 5_666 ?
O6 Cs4 O7 97.1(2) . . ?
O6 Cs4 V2 76.28(18) . . ?
O6 Cs4 V1 23.27(17) . . ?
O6 Cs4 V5 149.90(18) . 5_666 ?
V2 Cs4 Nb1 139.28(4) . 5_666 ?
V1 Cs4 Nb1 109.86(4) . 5_666 ?
V1 Cs4 V2 55.85(4) . . ?
V5 Cs4 Nb1 47.60(3) 5_666 5_666 ?
V5 Cs4 V2 126.17(5) 5_666 . ?
V5 Cs4 V1 151.73(5) 5_666 . ?
O40 Cs1 O40 94.5(5) 7_565 . ?
O40 Cs1 O15 131.7(3) . 7_565 ?
O40 Cs1 O15 47.2(3) . . ?
O40 Cs1 O15 131.7(3) 7_565 . ?
O40 Cs1 O15 47.2(3) 7_565 7_565 ?
O40 Cs1 O26 105.3(3) 7_565 . ?
O40 Cs1 O26 105.3(3) . 7_565 ?
O40 Cs1 O26 71.1(3) . . ?
O40 Cs1 O26 71.1(3) 7_565 7_565 ?
O40 Cs1 O22 75.0(3) . . ?
O40 Cs1 O22 107.7(3) 7_565 . ?
O40 Cs1 O22 107.7(3) . 7_565 ?
O40 Cs1 O22 75.0(3) 7_565 7_565 ?
O40 Cs1 O14 48.8(3) 7_565 7_565 ?
O40 Cs1 O14 132.5(3) 7_565 . ?
O40 Cs1 O14 132.5(3) . 7_565 ?
O40 Cs1 O14 48.8(3) . . ?
O40 Cs1 O42 122.2(4) 7_565 . ?
O40 Cs1 O42 122.2(4) . . ?
O40 Cs1 S2A 17.8(3) 7_565 7_565 ?
O40 Cs1 S2A 77.4(3) . 7_565 ?
O15 Cs1 O15 132.7(3) 7_565 . ?
O15 Cs1 O26 89.9(2) 7_565 . ?
O15 Cs1 O26 89.9(2) . 7_565 ?
O15 Cs1 O26 42.8(2) . . ?
O15 Cs1 O26 42.8(2) 7_565 7_565 ?
O15 Cs1 O22 91.2(2) . . ?
O15 Cs1 O22 136.2(2) 7_565 . ?
O15 Cs1 O22 136.2(2) . 7_565 ?
O15 Cs1 O22 91.2(2) 7_565 7_565 ?
O15 Cs1 S2A 119.0(2) . 7_565 ?
O15 Cs1 S2A 64.4(2) 7_565 7_565 ?
O26 Cs1 O26 47.2(3) . 7_565 ?
O26 Cs1 O22 178.7(2) 7_565 . ?
O26 Cs1 O22 178.7(2) . 7_565 ?
O26 Cs1 O22 133.9(2) 7_565 7_565 ?
O26 Cs1 O22 133.9(2) . . ?
O26 Cs1 S2A 103.9(2) . 7_565 ?
O26 Cs1 S2A 80.8(2) 7_565 7_565 ?
O22 Cs1 O22 45.0(3) 7_565 . ?
O22 Cs1 S2A 76.0(2) 7_565 7_565 ?
O22 Cs1 S2A 98.1(2) . 7_565 ?
O14 Cs1 O15 48.3(2) 7_565 7_565 ?
O14 Cs1 O15 48.3(2) . . ?
O14 Cs1 O15 179.0(2) 7_565 . ?
O14 Cs1 O15 179.0(2) . 7_565 ?
O14 Cs1 O26 138.3(2) . 7_565 ?
O14 Cs1 O26 138.2(2) 7_565 . ?
O14 Cs1 O26 91.1(2) 7_565 7_565 ?
O14 Cs1 O26 91.1(2) . . ?
O14 Cs1 O22 87.8(2) . 7_565 ?
O14 Cs1 O22 87.8(2) 7_565 . ?
O14 Cs1 O22 42.8(2) 7_565 7_565 ?
O14 Cs1 O22 42.8(2) . . ?
O14 Cs1 O14 130.7(4) . 7_565 ?
O14 Cs1 S2A 61.3(2) 7_565 7_565 ?
O14 Cs1 S2A 115.4(2) . 7_565 ?
O42 Cs1 O15 104.9(2) . 7_565 ?
O42 Cs1 O15 104.9(2) . . ?
O42 Cs1 O26 127.1(5) . . ?
O42 Cs1 O26 127.1(5) . 7_565 ?
O42 Cs1 O22 53.2(5) . 7_565 ?
O42 Cs1 O22 53.2(5) . . ?
O42 Cs1 O14 74.4(3) . 7_565 ?
O42 Cs1 O14 74.4(3) . . ?
O42 Cs1 S2A 128.5(5) . 7_565 ?
C19 Cs3 C19 127.4(3) 7_565 . ?
C19 Cs3 O30 85.3(2) . 7_565 ?
C19 Cs3 O30 42.4(2) . . ?
C19 Cs3 O30 85.3(2) 7_565 . ?
C19 Cs3 O30 42.4(2) 7_565 7_565 ?
C19 Cs3 V7 116.14(13) 7_565 1_556 ?
C19 Cs3 V7 116.14(13) . 1_556 ?
C20 Cs3 C19 22.2(9) 7_565 7_565 ?
C20 Cs3 C19 134.9(3) . 7_565 ?
C20 Cs3 C19 22.16(8) . . ?
C20 Cs3 C19 134.9(9) 7_565 . ?
C20 Cs3 C20 131.0(9) 7_565 . ?
C20 Cs3 O25 79.0(3) . 1_556 ?
C20 Cs3 O25 116.1(9) 7_565 1_556 ?
C20 Cs3 O25 116.1(3) . 7_566 ?
C20 Cs3 O25 79.0(9) 7_565 7_566 ?
C20 Cs3 O30 53.7(9) 7_565 7_565 ?
C20 Cs3 O30 53.7(3) . . ?
C20 Cs3 O30 94.2(2) . 7_565 ?
C20 Cs3 O30 94.2(9) 7_565 . ?
C20 Cs3 V7 106.5(9) 7_565 1_556 ?
C20 Cs3 V7 106.55(18) . 1_556 ?
O25 Cs3 C19 134.9(2) 7_566 . ?
O25 Cs3 C19 94.8(2) 1_556 . ?
O25 Cs3 C19 94.8(2) 7_566 7_565 ?
O25 Cs3 C19 134.9(2) 1_556 7_565 ?
O25 Cs3 O25 40.6(4) 7_566 1_556 ?
O25 Cs3 O30 157.9(3) 1_556 7_565 ?
O25 Cs3 O30 132.3(3) 1_556 . ?
O25 Cs3 O30 132.3(3) 7_566 7_565 ?
O25 Cs3 O30 157.9(3) 7_566 . ?
O25 Cs3 V7 31.61(17) 1_556 1_556 ?
O25 Cs3 V7 31.61(18) 7_566 1_556 ?
O30 Cs3 O30 42.9(3) 7_565 . ?
O30 Cs3 V7 158.51(17) 7_565 1_556 ?
O30 Cs3 V7 158.51(17) . 1_556 ?
O24 Cs3 C19 101.3(2) 1_556 . ?
O24 Cs3 C19 101.3(2) 1_556 7_565 ?
O24 Cs3 C20 79.2(9) 1_556 7_565 ?
O24 Cs3 C20 79.2(2) 1_556 . ?
O24 Cs3 O25 48.9(3) 1_556 1_556 ?
O24 Cs3 O25 48.9(3) 1_556 7_566 ?
O24 Cs3 O30 109.4(3) 1_556 . ?
O24 Cs3 O30 109.4(3) 1_556 7_565 ?
O24 Cs3 V7 70.2(3) 1_556 1_556 ?
O29 Cs3 C19 73.58(19) . 7_565 ?
O29 Cs3 C19 73.58(19) . . ?
O29 Cs3 C20 65.5(9) . 7_565 ?
O29 Cs3 C20 65.54(15) . . ?
O29 Cs3 O25 109.9(3) . 7_566 ?
O29 Cs3 O25 109.9(3) . 1_556 ?
O29 Cs3 O30 48.9(3) . 7_565 ?
O29 Cs3 O30 48.9(3) . . ?
O29 Cs3 O24 65.8(4) . 1_556 ?
O29 Cs3 V7 136.1(3) . 1_556 ?
O23 Cs3 C19 112.51(17) 1_556 7_565 ?
O23 Cs3 C19 112.51(17) 1_556 . ?
O23 Cs3 C20 112.47(17) 1_556 . ?
O23 Cs3 C20 112.5(9) 1_556 7_565 ?
O23 Cs3 O25 51.7(3) 1_556 7_566 ?
O23 Cs3 O25 51.7(3) 1_556 1_556 ?
O23 Cs3 O30 147.5(3) 1_556 7_565 ?
O23 Cs3 O30 147.5(3) 1_556 . ?
O23 Cs3 O24 94.1(4) 1_556 1_556 ?
O23 Cs3 O29 159.9(4) 1_556 . ?
O23 Cs3 V7 23.8(3) 1_556 1_556 ?
C4 C5 H5 120.0 . . ?
C4 C5 C6 120.0 . . ?
C6 C5 H5 120.0 . . ?
C5 C4 H4 120.0 . . ?
C5 C4 C3 120.0 . . ?
C3 C4 H4 120.0 . . ?
C4 C3 H3 120.0 . . ?
C2 C3 C4 120.0 . . ?
C2 C3 H3 120.0 . . ?
C3 C2 H2 120.0 . . ?
C1 C2 C3 120.0 . . ?
C1 C2 H2 120.0 . . ?
C2 C1 P1 120.1(7) . . ?
C6 C1 P1 119.7(7) . . ?
C6 C1 C2 120.0 . . ?
C5 C6 H6 120.0 . . ?
C1 C6 C5 120.0 . . ?
C1 C6 H6 120.0 . . ?
H2A N2 H2B 107.1 . . ?
C26 N2 H2A 107.7 . . ?
C26 N2 H2B 107.7 . . ?
C25 N2 H2A 107.7 . . ?
C25 N2 H2B 107.7 . . ?
C25 N2 C26 118.4(12) . . ?
N2 C26 H26A 109.5 . . ?
N2 C26 H26B 109.5 . . ?
N2 C26 H26C 109.5 . . ?
H26A C26 H26B 109.5 . . ?
H26A C26 H26C 109.5 . . ?
H26B C26 H26C 109.5 . . ?
N2 C25 H25A 109.5 . . ?
N2 C25 H25B 109.5 . . ?
N2 C25 H25C 109.5 . . ?
H25A C25 H25B 109.5 . . ?
H25A C25 H25C 109.5 . . ?
H25B C25 H25C 109.5 . . ?
C29 O43 C29 147(5) 7_565 . ?
O43 C29 H29A 109.5 . . ?
O43 C29 H29B 109.5 . . ?
O43 C29 H29C 109.5 . . ?
H29A C29 H29B 109.5 . . ?
H29A C29 H29C 109.5 . . ?
H29B C29 H29C 109.5 . . ?
H27A C27 H27B 109.5 . . ?
H27A C27 H27C 109.5 . . ?
H27B C27 H27C 109.5 . . ?
N1 C27 H27A 109.5 . . ?
N1 C27 H27B 109.5 . . ?
N1 C27 H27C 109.5 . . ?
H28A C28 H28B 109.5 . . ?
H28A C28 H28C 109.5 . . ?
H28B C28 H28C 109.5 . . ?
N1 C28 H28A 109.5 . . ?
N1 C28 H28B 109.5 . . ?
N1 C28 H28C 109.5 . . ?
C27 N1 H1A 97.0 . . ?
C27 N1 H1B 97.0 . . ?
C28 N1 C27 157(4) . . ?
C28 N1 H1A 97.0 . . ?
C28 N1 H1B 97.0 . . ?
H1A N1 H1B 103.5 . . ?
S2 O35 Nb1 137.4(9) . . ?
S2 O35 S2A 45.4(7) . . ?
S2A O35 Nb1 143.6(9) . . ?
O40 S2 Cs2 145.7(6) . . ?
O35 S2 Cs2 120.8(8) . . ?
O35 S2 O40 91.0(9) . . ?
O35 S2 O36 122.0(13) . . ?
O35 S2 O38 113.9(11) . . ?
O36 S2 Cs2 88.6(10) . . ?
O36 S2 O40 84.2(10) . . ?
O36 S2 O38 123.3(13) . . ?
S2A S2 Cs2 126.0(10) . . ?
S2A S2 O40 49.1(10) . . ?
S2A S2 O35 70.4(11) . . ?
S2A S2 O36 133.1(15) . . ?
S2A S2 O38 59.1(11) . . ?
O38 S2 Cs2 69.8(7) . . ?
O38 S2 O40 86.5(8) . . ?
S2 O36 S2A 18.1(6) . . ?
O40 S2A O37 94.5(8) . . ?
O40 S2A Cs1 38.7(6) . . ?
O40 S2A O36 74.6(9) . . ?
O37 S2A Cs1 94.3(5) . . ?
O37 S2A O36 156.7(9) . . ?
O35 S2A O40 113.0(10) . . ?
O35 S2A O37 86.9(9) . . ?
O35 S2A Cs1 151.7(8) . . ?
O35 S2A O36 79.0(9) . . ?
O35 S2A O38 126.4(12) . . ?
S2 S2A O40 103.2(13) . . ?
S2 S2A O37 150.2(13) . . ?
S2 S2A Cs1 114.5(10) . . ?
S2 S2A O35 64.2(10) . . ?
S2 S2A O36 28.8(10) . . ?
S2 S2A O38 83.9(12) . . ?
O36 S2A Cs1 89.6(6) . . ?
O38 S2A O40 115.7(11) . . ?
O38 S2A O37 109.9(11) . . ?
O38 S2A Cs1 79.7(8) . . ?
O38 S2A O36 93.4(11) . . ?
S2 O38 Cs2 87.7(7) . . ?
S2 O38 O38 154.5(7) . 7_565 ?
S2A O38 Cs2 122.7(9) . . ?
S2A O38 S2 37.0(7) . . ?
S2A O38 O38 158.8(8) . 7_565 ?
O38 O38 Cs2 77.2(2) 7_565 . ?

loop_
_geom_bond_atom_site_label_1
_geom_bond_atom_site_label_2
_geom_bond_distance
_geom_bond_site_symmetry_2
_geom_bond_publ_flag
C13 C18 1.3900 . ?
C13 C14 1.3900 . ?
C13 P3 1.796(8) . ?
C18 H18 0.9500 . ?
C18 C17 1.3900 . ?
C17 H17 0.9500 . ?
C17 C16 1.3900 . ?
C16 H16 0.9500 . ?
C16 C15 1.3900 . ?
C15 H15 0.9500 . ?
C15 C14 1.3900 . ?
C14 H14 0.9500 . ?
Nb1 O2 2.120(9) . ?
Nb1 O1 2.081(9) . ?
Nb1 O3 2.138(9) . ?
Nb1 O5 2.080(9) . ?
Nb1 O39 1.742(9) . ?
Nb1 O4 2.093(9) . ?
Nb1 V2 3.184(2) . ?
Nb1 V4 3.188(2) . ?
Nb1 V1 3.174(2) . ?
Nb1 V5 3.196(2) . ?
Nb1 Cs4 4.0298(13) 5_666 ?
Nb1 O35 2.314(11) . ?
C19 C20 1.3900 . ?
C19 C24 1.3900 . ?
C19 P4 1.805(9) . ?
C19 Cs3 3.685(13) . ?
C20 H20 0.9500 . ?
C20 C21 1.3900 . ?
C20 Cs3 3.440(14) . ?
C21 H21 0.9500 . ?
C21 C22 1.3900 . ?
C21 Cs3 3.727(15) . ?
C22 H22 0.9500 . ?
C22 C23 1.3900 . ?
C23 H23 0.9500 . ?
C23 C24 1.3900 . ?
C24 H24 0.9500 . ?
Cs2 O31 3.297(11) . ?
Cs2 O31 3.297(11) 7_565 ?
Cs2 O17 3.589(15) . ?
Cs2 O17 3.589(15) 7_565 ?
Cs2 O30 3.092(11) 7_565 ?
Cs2 O30 3.092(11) . ?
Cs2 O33 3.800(17) . ?
Cs2 O41 2.68(2) . ?
Cs2 S2 3.753(11) . ?
Cs2 S2 3.753(11) 7_565 ?
Cs2 O38 3.524(15) . ?
Cs2 O38 3.524(15) 7_565 ?
C8 H8 0.9500 . ?
C8 C7 1.3900 . ?
C8 C9 1.3900 . ?
C7 C12 1.3900 . ?
C7 P2 1.799(8) . ?
C12 H12 0.9500 . ?
C12 C11 1.3900 . ?
C11 H11 0.9500 . ?
C11 C10 1.3900 . ?
C10 H10 0.9500 . ?
C10 C9 1.3900 . ?
C9 H9 0.9500 . ?
O40 Cs1 2.903(12) . ?
O40 S2 1.829(15) . ?
O40 S2A 1.420(15) . ?
O37 S2A 1.847(18) . ?
O9 V4 1.658(9) . ?
O9 Cs4 3.370(9) 5_666 ?
O16 P3 1.520(10) . ?
O16 V4 1.977(10) . ?
O32 P4 1.530(11) . ?
O32 V4 1.985(10) 7_565 ?
O10 V5 1.579(10) . ?
O10 Cs4 3.151(9) 5_666 ?
O18 S1 1.503(10) . ?
O8 V3 1.653(9) . ?
O31 P4 1.529(11) . ?
O31 V5 1.984(10) 7_565 ?
O17 V5 2.023(14) . ?
O17 S1 1.490(14) . ?
O25 V6 1.967(11) . ?
O25 V7 1.970(11) . ?
O25 Cs3 3.492(11) 1_554 ?
O30 P4 1.532(12) . ?
O30 V8 1.984(11) . ?
O30 Cs3 3.692(10) . ?
O28 V9 1.991(11) . ?
O28 V8 2.008(11) . ?
O24 V6 1.598(14) . ?
O24 Cs3 3.315(15) 1_554 ?
O27 V9 1.589(15) . ?
O29 V8 1.613(14) . ?
O29 Cs3 2.892(16) . ?
O21 P1 1.546(12) . ?
O21 V7 1.950(11) . ?
O19 S1 1.485(12) . ?
O20 S1 1.418(11) . ?
O23 V7 1.577(16) . ?
O23 Cs3 2.889(17) 1_554 ?
O2 V3 1.948(9) . ?
O2 V2 1.917(9) . ?
O33 H33A 0.9900 . ?
O33 H33B 0.9900 . ?
O33 V8 2.431(16) . ?
O1 V2 1.927(9) . ?
O1 V1 1.940(9) . ?
O1 Cs4 3.202(9) . ?
O3 V3 1.945(9) . ?
O3 V4 1.907(9) . ?
O5 V5 1.941(9) . ?
O39 Cs4 3.108(9) 5_666 ?
O39 Cs4 3.352(9) . ?
O4 V4 1.918(9) . ?
O4 V5 1.942(8) . ?
O4 Cs4 3.186(9) 5_666 ?
O13 P2 1.529(9) . ?
O13 V2 1.975(9) . ?
O11 P1 1.522(10) . ?
O11 V1 1.963(10) . ?
O7 V2 1.653(9) . ?
O7 Cs4 3.207(9) . ?
O15 P3 1.533(10) . ?
O15 V3 1.975(9) . ?
O15 Cs1 3.407(10) . ?
O26 P3 1.508(10) . ?
O26 V9 1.985(10) . ?
O26 Cs1 3.436(10) . ?
O12 P1 1.531(10) . ?
O12 V2 1.967(9) . ?
O6 V1 1.606(10) . ?
O6 Cs4 3.110(9) . ?
O22 P2 1.523(11) . ?
O22 V6 1.986(11) . ?
O22 Cs1 3.438(11) . ?
O14 P2 1.528(10) . ?
O14 V3 1.978(10) . ?
O14 Cs1 3.286(10) . ?
P3 Cs1 4.047(4) . ?
P1 C1 1.745(9) . ?
P2 Cs1 4.032(4) . ?
V3 Cs1 4.3406(18) . ?
V2 Cs4 3.9592(19) . ?
V4 Cs4 4.058(2) 5_666 ?
V1 Cs4 3.892(2) . ?
V5 Cs4 3.882(2) 5_666 ?
V6 V7 3.067(5) . ?
V6 Cs3 3.965(4) 1_554 ?
V7 Cs3 3.703(4) 1_554 ?
V9 V8 3.036(5) . ?
V9 Cs1 4.453(4) . ?
V8 Cs3 3.826(4) . ?
Cs1 O42 3.11(3) . ?
Cs1 S2A 3.872(10) 7_565 ?
C5 H5 0.9500 . ?
C5 C4 1.3900 . ?
C5 C6 1.3900 . ?
C4 H4 0.9500 . ?
C4 C3 1.3900 . ?
C3 H3 0.9500 . ?
C3 C2 1.3900 . ?
C2 H2 0.9500 . ?
C2 C1 1.3900 . ?
C1 C6 1.3900 . ?
C6 H6 0.9500 . ?
N2 H2A 0.9100 . ?
N2 H2B 0.9100 . ?
N2 C26 1.58(2) . ?
N2 C25 1.22(2) . ?
C26 H26A 0.9800 . ?
C26 H26B 0.9800 . ?
C26 H26C 0.9800 . ?
C25 H25A 0.9800 . ?
C25 H25B 0.9800 . ?
C25 H25C 0.9800 . ?
O43 C29 1.50(3) . ?
O43 C29 1.50(3) 7_565 ?
C29 H29A 0.9800 . ?
C29 H29B 0.9800 . ?
C29 H29C 0.9800 . ?
C27 H27A 0.9800 . ?
C27 H27B 0.9800 . ?
C27 H27C 0.9800 . ?
C27 N1 1.41(5) . ?
C28 H28A 0.9800 . ?
C28 H28B 0.9800 . ?
C28 H28C 0.9800 . ?
C28 N1 1.200(2) . ?
N1 H1A 0.9100 . ?
N1 H1B 0.9100 . ?
O35 S2 1.103(14) . ?
O35 S2A 1.154(14) . ?
S2 O36 1.35(2) . ?
S2 S2A 0.872(12) . ?
S2 O38 1.439(18) . ?
O36 S2A 2.05(2) . ?
S2A O38 1.242(17) . ?
O38 O38 1.56(3) 7_565 ?

loop_
_geom_torsion_atom_site_label_1
_geom_torsion_atom_site_label_2
_geom_torsion_atom_site_label_3
_geom_torsion_atom_site_label_4
_geom_torsion
_geom_torsion_site_symmetry_1
_geom_torsion_site_symmetry_2
_geom_torsion_site_symmetry_3
_geom_torsion_site_symmetry_4
_geom_torsion_publ_flag
C13 C18 C17 C16 0.0 . . . . ?
C18 C13 C14 C15 0.0 . . . . ?
C18 C13 P3 O16 -70.9(7) . . . . ?
C18 C13 P3 O15 49.2(8) . . . . ?
C18 C13 P3 O26 170.1(7) . . . . ?
C18 C13 P3 Cs1 109.4(6) . . . . ?
C18 C17 C16 C15 0.0 . . . . ?
C17 C16 C15 C14 0.0 . . . . ?
C16 C15 C14 C13 0.0 . . . . ?
C14 C13 C18 C17 0.0 . . . . ?
C14 C13 P3 O16 106.2(7) . . . . ?
C14 C13 P3 O15 -133.8(7) . . . . ?
C14 C13 P3 O26 -12.8(9) . . . . ?
C14 C13 P3 Cs1 -73.6(8) . . . . ?
Nb1 O35 S2 Cs2 112.4(11) . . . . ?
Nb1 O35 S2 O40 -81.2(13) . . . . ?
Nb1 O35 S2 O36 3(2) . . . . ?
Nb1 O35 S2 S2A -126.7(14) . . . . ?
Nb1 O35 S2 O38 -167.7(10) . . . . ?
Nb1 O35 S2A O40 20(2) . . . . ?
Nb1 O35 S2A O37 -73.7(15) . . . . ?
Nb1 O35 S2A Cs1 20(3) . . . . ?
Nb1 O35 S2A S2 113.9(16) . . . . ?
Nb1 O35 S2A O36 87.7(15) . . . . ?
Nb1 O35 S2A O38 173.7(12) . . . . ?
C19 C20 C21 C22 0.0 . . . . ?
C19 C20 C21 Cs3 -89.1(5) . . . . ?
C20 C19 C24 C23 0.0 . . . . ?
C20 C19 P4 Cs2 -114.2(7) . . . . ?
C20 C19 P4 O32 57.8(9) . . . . ?
C20 C19 P4 O31 -178.9(8) . . . . ?
C20 C19 P4 O30 -60.7(9) . . . . ?
C20 C21 C22 C23 0.0 . . . . ?
C21 C22 C23 C24 0.0 . . . . ?
C22 C23 C24 C19 0.0 . . . . ?
C24 C19 C20 C21 0.0 . . . . ?
C24 C19 C20 Cs3 -90.2(5) . . . . ?
C24 C19 P4 Cs2 67.7(8) . . . . ?
C24 C19 P4 O32 -120.2(8) . . . . ?
C24 C19 P4 O31 3.1(10) . . . . ?
C24 C19 P4 O30 121.2(8) . . . . ?
Cs2 O31 P4 C19 116.3(5) . . . . ?
Cs2 O31 P4 O32 -124.2(5) . . . . ?
Cs2 O31 P4 O30 0.7(6) . . . . ?
Cs2 O17 S1 O18 -75.0(8) . . . . ?
Cs2 O17 S1 O19 167.6(6) . . . . ?
Cs2 O17 S1 O20 44.7(9) . . . . ?
Cs2 O30 P4 C19 -118.6(5) . . . . ?
Cs2 O30 P4 O32 125.5(5) . . . . ?
Cs2 O30 P4 O31 -0.8(7) . . . . ?
Cs2 S2 O36 S2A 141.4(19) . . . . ?
Cs2 S2 S2A O40 -136.2(9) . . . . ?
Cs2 S2 S2A O37 99(2) . . . . ?
Cs2 S2 S2A Cs1 -96.9(10) . . . . ?
Cs2 S2 S2A O35 114.4(11) . . . . ?
Cs2 S2 S2A O36 -130(2) . . . . ?
Cs2 S2 S2A O38 -21.1(13) . . . . ?
Cs2 S2 O38 S2A 161.9(11) . . . . ?
Cs2 S2 O38 O38 -53.3(14) . . . 7_565 ?
C8 C7 C12 C11 0.0 . . . . ?
C8 C7 P2 O13 -144.9(7) . . . . ?
C8 C7 P2 O22 -24.2(9) . . . . ?
C8 C7 P2 O14 92.1(8) . . . . ?
C8 C7 P2 Cs1 36.5(9) . . . . ?
C7 C8 C9 C10 0.0 . . . . ?
C7 C12 C11 C10 0.0 . . . . ?
C12 C7 P2 O13 40.1(9) . . . . ?
C12 C7 P2 O22 160.8(8) . . . . ?
C12 C7 P2 O14 -82.9(9) . . . . ?
C12 C7 P2 Cs1 -138.5(6) . . . . ?
C12 C11 C10 C9 0.0 . . . . ?
C11 C10 C9 C8 0.0 . . . . ?
C9 C8 C7 C12 0.0 . . . . ?
C9 C8 C7 P2 -175.0(10) . . . . ?
O40 S2 O36 S2A -5.0(18) . . . . ?
O40 S2 S2A O37 -125(3) . . . . ?
O40 S2 S2A Cs1 39.3(6) . . . . ?
O40 S2 S2A O35 -109.4(11) . . . . ?
O40 S2 S2A O36 7(2) . . . . ?
O40 S2 S2A O38 115.0(12) . . . . ?
O40 S2 O38 Cs2 154.8(5) . . . . ?
O40 S2 O38 S2A -43.3(10) . . . . ?
O40 S2 O38 O38 101.5(15) . . . 7_565 ?
O40 S2A O38 Cs2 123.5(10) . . . . ?
O40 S2A O38 S2 101.8(15) . . . . ?
O40 S2A O38 O38 -35(3) . . . 7_565 ?
O37 S2A O38 Cs2 -131.1(8) . . . . ?
O37 S2A O38 S2 -152.8(14) . . . . ?
O37 S2A O38 O38 71(2) . . . 7_565 ?
O21 P1 C1 C2 -62.9(9) . . . . ?
O21 P1 C1 C6 112.4(8) . . . . ?
O2 Nb1 O39 Cs4 -152.6(3) . . . 5_666 ?
O2 Nb1 O39 Cs4 79.1(3) . . . . ?
O1 Nb1 O39 Cs4 135.2(3) . . . 5_666 ?
O1 Nb1 O39 Cs4 6.9(4) . . . . ?
O3 Nb1 O39 Cs4 150.1(3) . . . . ?
O3 Nb1 O39 Cs4 -81.7(4) . . . 5_666 ?
O5 Nb1 O39 Cs4 62.3(4) . . . 5_666 ?
O5 Nb1 O39 Cs4 -66.0(4) . . . . ?
O4 Nb1 O39 Cs4 -138.2(3) . . . . ?
O4 Nb1 O39 Cs4 -9.9(4) . . . 5_666 ?
O11 P1 C1 C2 -177.7(8) . . . . ?
O11 P1 C1 C6 -2.3(9) . . . . ?
O12 P1 C1 C2 57.5(9) . . . . ?
O12 P1 C1 C6 -127.1(8) . . . . ?
P3 C13 C18 C17 177.1(9) . . . . ?
P3 C13 C14 C15 -177.0(9) . . . . ?
P4 C19 C20 C21 -178.1(10) . . . . ?
P4 C19 C20 Cs3 91.7(7) . . . . ?
P4 C19 C24 C23 178.1(10) . . . . ?
P1 C1 C6 C5 -175.3(10) . . . . ?
P2 C7 C12 C11 175.0(10) . . . . ?
V3 O15 P3 C13 -97.8(9) . . . . ?
V3 O15 P3 O16 16.9(11) . . . . ?
V3 O15 P3 O26 141.8(9) . . . . ?
V3 O15 P3 Cs1 132.7(10) . . . . ?
V3 O14 P2 C7 94.9(9) . . . . ?
V3 O14 P2 O13 -24.0(11) . . . . ?
V3 O14 P2 O22 -149.0(8) . . . . ?
V3 O14 P2 Cs1 -147.2(11) . . . . ?
V2 Nb1 O39 Cs4 43.0(3) . . . . ?
V2 Nb1 O39 Cs4 171.3(2) . . . 5_666 ?
V2 O13 P2 C7 -120.0(9) . . . . ?
V2 O13 P2 O22 123.1(9) . . . . ?
V2 O13 P2 O14 1.0(11) . . . . ?
V2 O13 P2 Cs1 58.5(10) . . . . ?
V2 O12 P1 O21 -115.4(9) . . . . ?
V2 O12 P1 O11 6.2(11) . . . . ?
V2 O12 P1 C1 126.4(9) . . . . ?
V4 Nb1 O39 Cs4 -174.07(19) . . . . ?
V4 Nb1 O39 Cs4 -45.8(3) . . . 5_666 ?
V4 O16 P3 C13 105.4(10) . . . . ?
V4 O16 P3 O15 -13.2(12) . . . . ?
V4 O16 P3 O26 -137.3(9) . . . . ?
V4 O16 P3 Cs1 -74.9(10) . . . . ?
V4 O32 P4 C19 138.3(9) 7_565 . . . ?
V4 O32 P4 Cs2 -50.6(11) 7_565 . . . ?
V4 O32 P4 O31 17.6(12) 7_565 . . . ?
V4 O32 P4 O30 -106.6(10) 7_565 . . . ?
V1 Nb1 O39 Cs4 98.9(3) . . . 5_666 ?
V1 Nb1 O39 Cs4 -29.4(3) . . . . ?
V1 O11 P1 O21 148.3(8) . . . . ?
V1 O11 P1 O12 25.1(11) . . . . ?
V1 O11 P1 C1 -97.3(9) . . . . ?
V5 Nb1 O39 Cs4 25.9(3) . . . 5_666 ?
V5 Nb1 O39 Cs4 -102.4(2) . . . . ?
V5 O31 P4 C19 -104.1(10) 7_565 . . . ?
V5 O31 P4 Cs2 139.6(11) 7_565 . . . ?
V5 O31 P4 O32 15.5(12) 7_565 . . . ?
V5 O31 P4 O30 140.3(9) 7_565 . . . ?
V5 O17 S1 O18 66.0(12) . . . . ?
V5 O17 S1 O19 -51.3(12) . . . . ?
V5 O17 S1 O20 -174.3(10) . . . . ?
V6 O22 P2 C7 -93.4(10) . . . . ?
V6 O22 P2 O13 23.1(12) . . . . ?
V6 O22 P2 O14 148.5(9) . . . . ?
V6 O22 P2 Cs1 146.8(11) . . . . ?
V7 O21 P1 O11 -158.1(10) . . . . ?
V7 O21 P1 O12 -32.6(13) . . . . ?
V7 O21 P1 C1 87.8(11) . . . . ?
V9 O26 P3 C13 91.6(10) . . . . ?
V9 O26 P3 O16 -22.3(11) . . . . ?
V9 O26 P3 O15 -147.5(9) . . . . ?
V9 O26 P3 Cs1 -138.6(11) . . . . ?
V8 O30 P4 C19 83.9(12) . . . . ?
V8 O30 P4 Cs2 -157.5(14) . . . . ?
V8 O30 P4 O32 -32.0(13) . . . . ?
V8 O30 P4 O31 -158.2(10) . . . . ?
Cs4 Nb1 O39 Cs4 -128.3(4) 5_666 . . . ?
Cs4 O9 V4 Nb1 39.6(3) 5_666 . . . ?
Cs4 O9 V4 O16 177.0(3) 5_666 . . . ?
Cs4 O9 V4 O32 -96.3(4) 5_666 . . 7_565 ?
Cs4 O9 V4 O3 81.8(4) 5_666 . . . ?
Cs4 O9 V4 O4 -1.2(4) 5_666 . . . ?
Cs4 O10 V5 Nb1 -24.6(4) 5_666 . . . ?
Cs4 O10 V5 O31 111.5(4) 5_666 . . 7_565 ?
Cs4 O10 V5 O17 -162.7(5) 5_666 . . . ?
Cs4 O10 V5 O5 -65.6(4) 5_666 . . . ?
Cs4 O10 V5 O4 15.5(5) 5_666 . . . ?
Cs4 O7 V2 Nb1 -42.2(3) . . . . ?
Cs4 O7 V2 O2 -84.6(4) . . . . ?
Cs4 O7 V2 O1 -1.5(4) . . . . ?
Cs4 O7 V2 O13 -178.9(3) . . . . ?
Cs4 O7 V2 O12 93.3(4) . . . . ?
Cs4 O6 V1 Nb1 29.3(5) . . . . ?
Cs4 O6 V1 O1 -10.8(5) . . . . ?
Cs4 O6 V1 O11 -105.7(4) . . . . ?
Cs1 O40 S2 Cs2 8.5(15) . . . . ?
Cs1 O40 S2 O35 -150.5(9) . . . . ?
Cs1 O40 S2 O36 87.4(12) . . . . ?
Cs1 O40 S2 S2A -87.8(13) . . . . ?
Cs1 O40 S2 O38 -36.6(10) . . . . ?
Cs1 O40 S2A O37 -91.4(9) . . . . ?
Cs1 O40 S2A O35 -179.9(8) . . . . ?
Cs1 O40 S2A S2 112.8(12) . . . . ?
Cs1 O40 S2A O36 109.5(9) . . . . ?
Cs1 O40 S2A O38 23.2(15) . . . . ?
Cs1 O15 P3 C13 129.4(4) . . . . ?
Cs1 O15 P3 O16 -115.8(5) . . . . ?
Cs1 O15 P3 O26 9.1(6) . . . . ?
Cs1 O26 P3 C13 -129.8(5) . . . . ?
Cs1 O26 P3 O16 116.3(5) . . . . ?
Cs1 O26 P3 O15 -9.0(6) . . . . ?
Cs1 O22 P2 C7 119.8(5) . . . . ?
Cs1 O22 P2 O13 -123.7(5) . . . . ?
Cs1 O22 P2 O14 1.7(6) . . . . ?
Cs1 O14 P2 C7 -117.9(5) . . . . ?
Cs1 O14 P2 O13 123.2(5) . . . . ?
Cs1 O14 P2 O22 -1.9(6) . . . . ?
Cs1 S2A O38 Cs2 138.0(8) . . . . ?
Cs1 S2A O38 S2 116.3(10) . . . . ?
Cs1 S2A O38 O38 -20(2) . . . 7_565 ?
Cs3 C19 C20 C21 90.2(5) . . . . ?
Cs3 C19 C24 C23 -71.7(5) . . . . ?
Cs3 C19 P4 Cs2 -41.8(5) . . . . ?
Cs3 C19 P4 O32 130.3(5) . . . . ?
Cs3 C19 P4 O31 -106.4(5) . . . . ?
Cs3 C19 P4 O30 11.7(6) . . . . ?
Cs3 C20 C21 C22 89.1(5) . . . . ?
Cs3 C21 C22 C23 69.8(5) . . . . ?
Cs3 O30 P4 C19 -12.1(6) . . . . ?
Cs3 O30 P4 Cs2 106.5(5) . . . . ?
Cs3 O30 P4 O32 -128.0(5) . . . . ?
Cs3 O30 P4 O31 105.8(5) . . . . ?
Cs3 O24 V6 O25 39.4(3) 1_554 . . . ?
Cs3 O24 V6 O25 -39.4(3) 1_554 . . 7_565 ?
Cs3 O24 V6 O22 136.6(3) 1_554 . . 7_565 ?
Cs3 O24 V6 O22 -136.6(3) 1_554 . . . ?
Cs3 O24 V6 V7 0.0 1_554 . . . ?
Cs3 O29 V8 Cs2 0.000(1) . . . . ?
Cs3 O29 V8 O30 44.3(4) . . . 7_565 ?
Cs3 O29 V8 O30 -44.3(4) . . . . ?
Cs3 O29 V8 O28 -140.8(3) . . . . ?
Cs3 O29 V8 O28 140.8(3) . . . 7_565 ?
Cs3 O29 V8 O33 180.000(5) . . . . ?
Cs3 O29 V8 V9 180.000(1) . . . . ?
Cs3 O23 V7 O25 -39.6(3) 1_554 . . . ?
Cs3 O23 V7 O25 39.6(3) 1_554 . . 7_565 ?
Cs3 O23 V7 O21 137.3(4) 1_554 . . . ?
Cs3 O23 V7 O21 -137.3(4) 1_554 . . 7_565 ?
Cs3 O23 V7 V6 0.0 1_554 . . . ?
C5 C4 C3 C2 0.0 . . . . ?
C4 C5 C6 C1 0.0 . . . . ?
C4 C3 C2 C1 0.0 . . . . ?
C3 C2 C1 P1 175.3(10) . . . . ?
C3 C2 C1 C6 0.0 . . . . ?
C2 C1 C6 C5 0.0 . . . . ?
C6 C5 C4 C3 0.0 . . . . ?
O35 S2 O36 S2A -92(2) . . . . ?
O35 S2 S2A O40 109.4(11) . . . . ?
O35 S2 S2A O37 -15(2) . . . . ?
O35 S2 S2A Cs1 148.7(9) . . . . ?
O35 S2 S2A O36 116(2) . . . . ?
O35 S2 S2A O38 -135.6(11) . . . . ?
O35 S2 O38 Cs2 -115.7(10) . . . . ?
O35 S2 O38 S2A 46.2(12) . . . . ?
O35 S2 O38 O38 -169.0(11) . . . 7_565 ?
O35 S2A O38 Cs2 -29.8(19) . . . . ?
O35 S2A O38 S2 -51.5(13) . . . . ?
O35 S2A O38 O38 171.8(15) . . . 7_565 ?
S2 O40 S2A O37 155.8(14) . . . . ?
S2 O40 S2A Cs1 -112.8(12) . . . . ?
S2 O40 S2A O35 67.3(12) . . . . ?
S2 O40 S2A O36 -3.3(12) . . . . ?
S2 O40 S2A O38 -89.5(16) . . . . ?
S2 O35 S2A O40 -94.1(14) . . . . ?
S2 O35 S2A O37 172.4(12) . . . . ?
S2 O35 S2A Cs1 -94(2) . . . . ?
S2 O35 S2A O36 -26.2(10) . . . . ?
S2 O35 S2A O38 59.8(15) . . . . ?
S2 S2A O38 Cs2 21.7(13) . . . . ?
S2 S2A O38 O38 -137(2) . . . 7_565 ?
O36 S2 S2A O40 -7(2) . . . . ?
O36 S2 S2A O37 -131(2) . . . . ?
O36 S2 S2A Cs1 33(2) . . . . ?
O36 S2 S2A O35 -116(2) . . . . ?
O36 S2 S2A O38 108(2) . . . . ?
O36 S2 O38 Cs2 74.2(13) . . . . ?
O36 S2 O38 S2A -124.0(18) . . . . ?
O36 S2 O38 O38 21(2) . . . 7_565 ?
O36 S2A O38 Cs2 49.0(11) . . . . ?
O36 S2A O38 S2 27.3(10) . . . . ?
O36 S2A O38 O38 -109(2) . . . 7_565 ?
S2A O40 S2 Cs2 96.3(15) . . . . ?
S2A O40 S2 O35 -62.7(13) . . . . ?
S2A O40 S2 O36 175.2(17) . . . . ?
S2A O40 S2 O38 51.2(12) . . . . ?
S2A O35 S2 Cs2 -120.9(12) . . . . ?
S2A O35 S2 O40 45.5(9) . . . . ?
S2A O35 S2 O36 129.2(18) . . . . ?
S2A O35 S2 O38 -41.1(11) . . . . ?
S2A S2 O38 Cs2 -161.9(11) . . . . ?
S2A S2 O38 O38 144.8(17) . . . 7_565 ?
O38 S2 O36 S2A 77(2) . . . . ?
O38 S2 S2A O40 -115.0(12) . . . . ?
O38 S2 S2A O37 120(3) . . . . ?
O38 S2 S2A Cs1 -75.7(9) . . . . ?
O38 S2 S2A O35 135.6(11) . . . . ?
O38 S2 S2A O36 -108(2) . . . . ?
